data_1569354
loop_
_publ_author_name
'Xie, Meiling'
'Shi, Yanan'
'Zhu, Lingyun'
'Zhang, Jianqi'
'Cheng, Qian'
'Zhang, Hao'
'Yan, Yangjun'
'Zhu, Mingquan'
'Zhou, Huiqiong'
'Lu, Kun'
'Wei, Zhixiang'

_publ_section_title
;
 Selective halogenation of central and end-units of nonfullerene acceptors
 enables enhanced molecular packing and photovoltaic performance
;
_journal_issue 8
_journal_name_full 'Energy &amp; Environmental Science'
_journal_page_first 3543
_journal_page_last 3551
_journal_paper_doi 10.1039/D3EE01333B
_journal_volume 16
_journal_year 2023
_chemical_formula_sum 'C104 H110 F6 N8 O2 S4'
_chemical_formula_weight 1865.60
_chemical_name_systematic Qx-m-4F
_space_group_crystal_system monoclinic
_space_group_IT_number 13
_space_group_name_Hall '-P 2yac'
_space_group_name_H-M_alt 'P 1 2/n 1'
_atom_sites_solution_hydrogens geom
_atom_sites_solution_primary dual
_audit_creation_method SHELXL-2014/7
_audit_update_record
;
2023-04-01 deposited with the CCDC.	2023-06-27 downloaded from the CCDC.
;
_cell_angle_alpha 90
_cell_angle_beta 103.837(3)
_cell_angle_gamma 90
_cell_formula_units_Z 4
_cell_length_a 24.3943(8)
_cell_length_b 14.1219(4)
_cell_length_c 29.0635(8)
_cell_measurement_reflns_used 19762
_cell_measurement_temperature 180.00(10)
_cell_measurement_theta_max 30.0430
_cell_measurement_theta_min 1.4450
_cell_volume 9721.6(5)
_computing_structure_refinement 'SHELXL-2014/7 (Sheldrick, 2014)'
_diffrn_ambient_environment N~2~
_diffrn_ambient_temperature 180.00(10)
_diffrn_detector 'Hybrid Pixel Array Detector'
_diffrn_detector_area_resol_mean 10.0000
_diffrn_detector_type HyPix
_diffrn_measured_fraction_theta_full 0.999
_diffrn_measured_fraction_theta_max 0.999
_diffrn_measurement_device 'four-circle diffractometer'
_diffrn_measurement_device_type 'XtaLAB Synergy R, DW system, HyPix'
_diffrn_radiation_monochromator mirror
_diffrn_radiation_probe x-ray
_diffrn_radiation_type 'Mo K\a'
_diffrn_radiation_wavelength 0.71073
_diffrn_reflns_av_R_equivalents 0.0290
_diffrn_reflns_av_unetI/netI 0.0359
_diffrn_reflns_Laue_measured_fraction_full 0.999
_diffrn_reflns_Laue_measured_fraction_max 0.999
_diffrn_reflns_limit_h_max 26
_diffrn_reflns_limit_h_min -30
_diffrn_reflns_limit_k_max 17
_diffrn_reflns_limit_k_min -17
_diffrn_reflns_limit_l_max 36
_diffrn_reflns_limit_l_min -19
_diffrn_reflns_number 56676
_diffrn_reflns_point_group_measured_fraction_full 0.999
_diffrn_reflns_point_group_measured_fraction_max 0.999
_diffrn_reflns_theta_full 25.242
_diffrn_reflns_theta_max 26.372
_diffrn_reflns_theta_min 1.443
_diffrn_source 'Rotating-anode X-ray tube'
_diffrn_source_type 'Rigaku (Mo) X-ray Source'
_exptl_absorpt_coefficient_mu 0.246
_exptl_absorpt_correction_T_max 1.00000
_exptl_absorpt_correction_T_min 0.31745
_exptl_absorpt_correction_type multi-scan
_exptl_absorpt_process_details
;
CrysAlisPro 1.171.42.72a (Rigaku Oxford Diffraction, 2022)
Empirical absorption correction using spherical harmonics,
implemented in SCALE3 ABSPACK scaling algorithm.
;
_exptl_crystal_colour brown
_exptl_crystal_density_diffrn 1.275
_exptl_crystal_description plate-like
_exptl_crystal_F_000 3928
_exptl_crystal_size_max 0.52
_exptl_crystal_size_mid 0.14
_exptl_crystal_size_min 0.03
_refine_diff_density_max 0.690
_refine_diff_density_min -0.702
_refine_diff_density_rms 0.071
_refine_ls_extinction_method none
_refine_ls_goodness_of_fit_ref 1.061
_refine_ls_hydrogen_treatment constr
_refine_ls_matrix_type full
_refine_ls_number_parameters 1209
_refine_ls_number_reflns 19888
_refine_ls_number_restraints 357
_refine_ls_restrained_S_all 1.101
_refine_ls_R_factor_all 0.1044
_refine_ls_R_factor_gt 0.0812
_refine_ls_shift/su_max 0.011
_refine_ls_shift/su_mean 0.001
_refine_ls_structure_factor_coef Fsqd
_refine_ls_weighting_details 'w=1/[\s^2^(Fo^2^)+(0.0817P)^2^+17.4118P] where P=(Fo^2^+2Fc^2^)/3'
_refine_ls_weighting_scheme calc
_refine_ls_wR_factor_gt 0.2083
_refine_ls_wR_factor_ref 0.2236
_reflns_Friedel_coverage 0.000
_reflns_number_gt 14395
_reflns_number_total 19888
_reflns_threshold_expression 'I > 2\s(I)'
_cod_data_source_file d3ee01333b2.cif
_cod_data_source_block 1
_cod_depositor_comments 'Adding full bibliography for 1569354--1569355.cif.'
_cod_original_sg_symbol_H-M 'P 2/n'
_cod_database_code 1569354
_shelx_shelxl_version_number 2014/7
_shelx_space_group_comment
;
The symmetry employed for this shelxl refinement is uniquely defined
by the following loop, which should always be used as a source of
symmetry information in preference to the above space-group names.
They are only intended as comments.
;
_oxdiff_exptl_absorpt_empirical_full_min 0.531
_oxdiff_exptl_absorpt_empirical_full_max 1.942
_oxdiff_exptl_absorpt_empirical_details
;
Empirical correction (ABSPACK) includes:
- Absorption correction using spherical harmonics
- Frame scaling
;

loop_
_space_group_symop_operation_xyz
'x, y, z'
'-x+1/2, y, -z+1/2'
'-x, -y, -z'
'x-1/2, -y, z-1/2'

loop_
_atom_site_label
_atom_site_type_symbol
_atom_site_fract_x
_atom_site_fract_y
_atom_site_fract_z
_atom_site_U_iso_or_equiv
_atom_site_adp_type
_atom_site_occupancy
_atom_site_site_symmetry_order
_atom_site_calc_flag
_atom_site_refinement_flags_posn
_atom_site_refinement_flags_adp
_atom_site_refinement_flags_occupancy
_atom_site_disorder_assembly
_atom_site_disorder_group
Cl1 Cl 0.59474(9) 0.49980(18) 0.78277(6) 0.1351(7) Uani 1 1 d . . . . .
Cl2 Cl 0.60390(9) 0.39612(15) 0.69994(7) 0.1215(6) Uani 1 1 d . . . . .
Cl3 Cl 0.49505(8) 0.4543(2) 0.71159(7) 0.1427(8) Uani 1 1 d . . . . .
C105 C 0.5662(2) 0.4806(4) 0.72222(19) 0.0909(17) Uani 1 1 d . . . . .
H105 H 0.5697 0.5414 0.7055 0.109 Uiso 1 1 calc R U . . .
S1 S 0.69874(4) 1.07915(6) 0.38099(3) 0.0412(2) Uani 1 1 d . . . . .
S2 S 0.70271(4) 0.78698(6) 0.41237(3) 0.0400(2) Uani 1 1 d . . . . .
F1A F 0.6597(4) 1.4475(6) 0.3860(4) 0.126(3) Uani 0.675(12) 1 d D U P A 1
F1B F 0.6422(8) 1.4852(13) 0.3599(7) 0.126(3) Uani 0.325(12) 1 d D . P A 2
F2 F 0.68875(14) 0.29108(17) 0.53442(9) 0.0804(8) Uani 1 1 d . . . . .
F3 F 0.64938(12) 0.34059(17) 0.60872(9) 0.0720(7) Uani 1 1 d . . . . .
O1 O 0.70425(14) 0.62509(18) 0.45519(9) 0.0613(8) Uani 1 1 d . . . . .
N1 N 0.73518(12) 1.20782(19) 0.29375(9) 0.0387(6) Uani 1 1 d . . . . .
N2 N 0.73159(11) 0.87571(17) 0.30199(8) 0.0334(6) Uani 1 1 d . . . . .
N3 N 0.61934(18) 0.6552(3) 0.66846(12) 0.0728(11) Uani 1 1 d . . . . .
N4 N 0.6539(2) 0.9115(3) 0.60425(14) 0.0835(14) Uani 1 1 d . . . . .
C1A C 0.7386(4) 1.3765(4) 0.3009(2) 0.0444(8) Uani 0.675(12) 1 d DG . P A 1
C2A C 0.7747(4) 1.4535(6) 0.3036(3) 0.0428(16) Uani 0.675(12) 1 d G . P A 1
H2A H 0.8015 1.4551 0.2846 0.051 Uiso 0.675(12) 1 calc R U P A 1
C3A C 0.7718(4) 1.5280(5) 0.3342(3) 0.0579(19) Uani 0.675(12) 1 d G . P A 1
H3A H 0.7965 1.5807 0.3360 0.069 Uiso 0.675(12) 1 calc R U P A 1
C4A C 0.7326(5) 1.5256(5) 0.3619(3) 0.0754(18) Uani 0.675(12) 1 d G . P A 1
H4A H 0.7306 1.5766 0.3828 0.090 Uiso 0.675(12) 1 calc R U P A 1
C5A C 0.6965(4) 1.4487(6) 0.3592(3) 0.071(2) Uani 0.675(12) 1 d DG . P A 1
C6A C 0.6994(4) 1.3741(5) 0.3286(3) 0.055(2) Uani 0.675(12) 1 d G . P A 1
H6A H 0.6747 1.3215 0.3268 0.066 Uiso 0.675(12) 1 calc R U P A 1
C1B C 0.7383(9) 1.3754(10) 0.3003(5) 0.0444(8) Uani 0.325(12) 1 d DG . P A 2
C2B C 0.7840(7) 1.4369(14) 0.3122(7) 0.0428(16) Uani 0.325(12) 1 d G . P A 2
H2B H 0.8172 1.4248 0.3015 0.051 Uiso 0.325(12) 1 calc R U P A 2
C3B C 0.7812(8) 1.5162(13) 0.3399(8) 0.0579(19) Uani 0.325(12) 1 d G . P A 2
H3B H 0.8124 1.5583 0.3480 0.069 Uiso 0.325(12) 1 calc R U P A 2
C4B C 0.7327(10) 1.5340(10) 0.3556(6) 0.0754(18) Uani 0.325(12) 1 d G . P A 2
H4B H 0.7307 1.5882 0.3745 0.090 Uiso 0.325(12) 1 calc R U P A 2
C5B C 0.6870(8) 1.4725(12) 0.3437(6) 0.071(2) Uani 0.325(12) 1 d DG . P A 2
C6B C 0.6898(8) 1.3932(11) 0.3160(6) 0.055(2) Uani 0.325(12) 1 d G . P A 2
H6B H 0.6586 1.3512 0.3078 0.066 Uiso 0.325(12) 1 calc R U P A 2
C7 C 0.74321(15) 1.2891(2) 0.27288(10) 0.0392(7) Uani 1 1 d D . . . .
C8 C 0.74179(14) 1.1263(2) 0.27157(10) 0.0363(7) Uani 1 1 d . . . . .
C9 C 0.73361(14) 1.0372(2) 0.29231(11) 0.0353(7) Uani 1 1 d . . . . .
C10 C 0.74133(13) 0.9480(2) 0.27193(10) 0.0322(6) Uani 1 1 d . . . . .
C11 C 0.71746(14) 0.9205(2) 0.34037(10) 0.0357(7) Uani 1 1 d . . . . .
C12 C 0.71760(14) 1.0180(2) 0.33521(10) 0.0352(7) Uani 1 1 d . . . . .
C13 C 0.70452(15) 0.8918(2) 0.38322(11) 0.0393(7) Uani 1 1 d . . . . .
C14 C 0.69338(15) 0.9702(2) 0.40912(11) 0.0403(8) Uani 1 1 d . . . . .
C15 C 0.68194(16) 0.9457(2) 0.45278(11) 0.0425(8) Uani 1 1 d D . . . .
C16 C 0.68461(15) 0.8474(2) 0.46006(11) 0.0411(8) Uani 1 1 d . . . . .
C17 C 0.67389(15) 0.8044(2) 0.50139(11) 0.0418(8) Uani 1 1 d . . . . .
H17 H 0.6651 0.8488 0.5231 0.050 Uiso 1 1 calc R U . . .
C18 C 0.67363(15) 0.7123(2) 0.51647(11) 0.0424(8) Uani 1 1 d . . . . .
C19 C 0.68771(17) 0.6274(3) 0.49165(11) 0.0463(8) Uani 1 1 d . . . . .
C20 C 0.67935(16) 0.5435(3) 0.51914(12) 0.0465(8) Uani 1 1 d . . . . .
C21 C 0.68972(19) 0.4499(3) 0.50957(13) 0.0547(10) Uani 1 1 d . . . . .
H21 H 0.7032 0.4326 0.4827 0.066 Uiso 1 1 calc R U . . .
C22 C 0.6795(2) 0.3836(3) 0.54092(14) 0.0591(10) Uani 1 1 d . . . . .
C23 C 0.65953(18) 0.4099(3) 0.58021(13) 0.0548(10) Uani 1 1 d . . . . .
C24 C 0.65002(17) 0.5028(3) 0.59029(13) 0.0490(9) Uani 1 1 d . . . . .
H24 H 0.6368 0.5195 0.6174 0.059 Uiso 1 1 calc R U . . .
C25 C 0.66074(15) 0.5717(3) 0.55872(11) 0.0439(8) Uani 1 1 d . . . . .
C26 C 0.65870(15) 0.6778(2) 0.55954(11) 0.0430(8) Uani 1 1 d . . . . .
C27 C 0.64687(17) 0.7290(3) 0.59579(12) 0.0496(9) Uani 1 1 d . . . . .
C28 C 0.63175(18) 0.6869(3) 0.63601(13) 0.0557(10) Uani 1 1 d . . . . .
C29 C 0.6507(2) 0.8306(3) 0.59950(13) 0.0610(11) Uani 1 1 d . . . . .
C30 C 0.71185(14) 0.7782(2) 0.28998(11) 0.0364(7) Uani 1 1 d . . . . .
H30A H 0.7047 0.7476 0.3186 0.044 Uiso 1 1 calc R U . . .
H30B H 0.7422 0.7422 0.2805 0.044 Uiso 1 1 calc R U . . .
C31 C 0.65803(14) 0.7722(2) 0.24992(11) 0.0397(7) Uani 1 1 d D . . . .
H31 H 0.6687 0.7915 0.2201 0.048 Uiso 0.516(6) 1 calc R U P B 1
H31A H 0.6675 0.7969 0.2205 0.048 Uiso 0.484(6) 1 calc R U P B 2
C32A C 0.612(2) 0.842(3) 0.2570(17) 0.046(2) Uani 0.516(6) 1 d D U P B 1
H32A H 0.6288 0.9061 0.2611 0.055 Uiso 0.516(6) 1 calc R U P B 1
H32B H 0.5814 0.8420 0.2279 0.055 Uiso 0.516(6) 1 calc R U P B 1
C32B C 0.643(2) 0.6666(13) 0.2415(19) 0.045(3) Uani 0.484(6) 1 d D . P B 2
H32C H 0.6764 0.6324 0.2367 0.054 Uiso 0.484(6) 1 calc R U P B 2
H32D H 0.6337 0.6407 0.2705 0.054 Uiso 0.484(6) 1 calc R U P B 2
C33A C 0.5876(10) 0.8193(17) 0.2992(10) 0.050(3) Uani 0.516(6) 1 d D . P B 1
H33A H 0.6182 0.8045 0.3274 0.060 Uiso 0.516(6) 1 calc R U P B 1
H33B H 0.5621 0.7640 0.2921 0.060 Uiso 0.516(6) 1 calc R U P B 1
C33B C 0.5935(15) 0.647(2) 0.1996(15) 0.051(3) Uani 0.484(6) 1 d D U P B 2
H33C H 0.5608 0.6843 0.2036 0.061 Uiso 0.484(6) 1 calc R U P B 2
H33D H 0.6037 0.6694 0.1705 0.061 Uiso 0.484(6) 1 calc R U P B 2
C34A C 0.5548(12) 0.9072(15) 0.3085(9) 0.075(4) Uani 0.516(6) 1 d D . P B 1
H34A H 0.5811 0.9616 0.3150 0.090 Uiso 0.516(6) 1 calc R U P B 1
H34B H 0.5256 0.9219 0.2794 0.090 Uiso 0.516(6) 1 calc R U P B 1
C34B C 0.575(2) 0.544(2) 0.1921(18) 0.071(4) Uani 0.484(6) 1 d D . P B 2
H34C H 0.6077 0.5056 0.1880 0.085 Uiso 0.484(6) 1 calc R U P B 2
H34D H 0.5642 0.5208 0.2207 0.085 Uiso 0.484(6) 1 calc R U P B 2
C35A C 0.5268(7) 0.8977(11) 0.3488(6) 0.097(4) Uani 0.516(6) 1 d D . P B 1
H35A H 0.4999 0.8449 0.3426 0.145 Uiso 0.516(6) 1 calc R U P B 1
H35B H 0.5066 0.9564 0.3521 0.145 Uiso 0.516(6) 1 calc R U P B 1
H35C H 0.5554 0.8855 0.3782 0.145 Uiso 0.516(6) 1 calc R U P B 1
C35B C 0.5264(18) 0.530(2) 0.1494(17) 0.134(2) Uani 0.484(6) 1 d D . P B 2
H35D H 0.4917 0.5551 0.1563 0.201 Uiso 0.484(6) 1 calc R U P B 2
H35E H 0.5217 0.4626 0.1420 0.201 Uiso 0.484(6) 1 calc R U P B 2
H35F H 0.5341 0.5641 0.1222 0.201 Uiso 0.484(6) 1 calc R U P B 2
C36A C 0.6381(18) 0.6689(12) 0.2431(18) 0.045(3) Uani 0.516(6) 1 d D U P B 1
H36A H 0.6693 0.6291 0.2375 0.054 Uiso 0.516(6) 1 calc R U P B 1
H36B H 0.6287 0.6463 0.2726 0.054 Uiso 0.516(6) 1 calc R U P B 1
C36B C 0.610(2) 0.834(3) 0.2595(18) 0.046(2) Uani 0.484(6) 1 d D . P B 2
H36C H 0.6257 0.8974 0.2694 0.055 Uiso 0.484(6) 1 calc R U P B 2
H36D H 0.5815 0.8422 0.2291 0.055 Uiso 0.484(6) 1 calc R U P B 2
C37A C 0.5864(14) 0.656(2) 0.2017(15) 0.051(3) Uani 0.516(6) 1 d D . P B 1
H37A H 0.5525 0.6811 0.2108 0.061 Uiso 0.516(6) 1 calc R U P B 1
H37B H 0.5917 0.6936 0.1742 0.061 Uiso 0.516(6) 1 calc R U P B 1
C37B C 0.5788(11) 0.8012(19) 0.2958(11) 0.050(3) Uani 0.484(6) 1 d D . P B 2
H37C H 0.6064 0.7708 0.3223 0.060 Uiso 0.484(6) 1 calc R U P B 2
H37D H 0.5512 0.7521 0.2811 0.060 Uiso 0.484(6) 1 calc R U P B 2
C38A C 0.5774(18) 0.553(2) 0.1877(17) 0.071(4) Uani 0.516(6) 1 d D . P B 1
H38A H 0.6094 0.5306 0.1751 0.085 Uiso 0.516(6) 1 calc R U P B 1
H38B H 0.5768 0.5148 0.2162 0.085 Uiso 0.516(6) 1 calc R U P B 1
C38B C 0.5472(13) 0.8786(16) 0.3166(10) 0.075(4) Uani 0.484(6) 1 d D . P B 2
H38C H 0.5747 0.9278 0.3315 0.090 Uiso 0.484(6) 1 calc R U P B 2
H38D H 0.5193 0.9088 0.2903 0.090 Uiso 0.484(6) 1 calc R U P B 2
C39A C 0.5231(17) 0.5364(18) 0.1508(17) 0.134(2) Uani 0.516(6) 1 d D . P B 1
H39A H 0.4922 0.5701 0.1607 0.161 Uiso 0.516(6) 1 calc R U P B 1
H39B H 0.5268 0.5646 0.1205 0.161 Uiso 0.516(6) 1 calc R U P B 1
C39B C 0.5176(8) 0.8435(11) 0.3522(7) 0.097(4) Uani 0.484(6) 1 d D U P B 2
H39C H 0.5460 0.8267 0.3815 0.116 Uiso 0.484(6) 1 calc R U P B 2
H39D H 0.4967 0.7851 0.3400 0.116 Uiso 0.484(6) 1 calc R U P B 2
C40A C 0.5070(6) 0.4358(11) 0.1425(5) 0.134(2) Uani 0.516(6) 1 d D U P B 1
H40A H 0.4659 0.4285 0.1296 0.161 Uiso 0.516(6) 1 calc R U P B 1
H40B H 0.5188 0.3980 0.1719 0.161 Uiso 0.516(6) 1 calc R U P B 1
C40B C 0.4749(6) 0.9173(10) 0.3650(6) 0.134(2) Uani 0.484(6) 1 d D . P B 2
H40C H 0.4368 0.9108 0.3436 0.161 Uiso 0.484(6) 1 calc R U P B 2
H40D H 0.4720 0.9096 0.3982 0.161 Uiso 0.484(6) 1 calc R U P B 2
C41A C 0.5401(6) 0.4083(11) 0.1062(5) 0.134(2) Uani 0.516(6) 1 d D U P B 1
H41A H 0.5801 0.4242 0.1186 0.201 Uiso 0.516(6) 1 calc R U P B 1
H41B H 0.5253 0.4430 0.0767 0.201 Uiso 0.516(6) 1 calc R U P B 1
H41C H 0.5364 0.3401 0.1001 0.201 Uiso 0.516(6) 1 calc R U P B 1
C41B C 0.4995(7) 1.0053(10) 0.3583(6) 0.134(2) Uani 0.484(6) 1 d D . P B 2
H41D H 0.5218 1.0287 0.3889 0.201 Uiso 0.484(6) 1 calc R U P B 2
H41E H 0.4698 1.0511 0.3450 0.201 Uiso 0.484(6) 1 calc R U P B 2
H41F H 0.5242 0.9972 0.3365 0.201 Uiso 0.484(6) 1 calc R U P B 2
C42A C 0.6730(3) 1.0179(8) 0.4888(4) 0.0410(18) Uani 0.661(5) 1 d D U P C 1
H42A H 0.6908 1.0786 0.4836 0.049 Uiso 0.661(5) 1 calc R U P C 1
H42B H 0.6910 0.9954 0.5212 0.049 Uiso 0.661(5) 1 calc R U P C 1
C42B C 0.6574(8) 1.0190(18) 0.4815(8) 0.0410(18) Uani 0.339(5) 1 d D U P C 2
H42C H 0.6671 0.9976 0.5149 0.049 Uiso 0.339(5) 1 calc R U P C 2
H42D H 0.6780 1.0791 0.4805 0.049 Uiso 0.339(5) 1 calc R U P C 2
C43A C 0.6098(4) 1.0332(8) 0.4844(3) 0.060(2) Uani 0.661(5) 1 d D U P C 1
H43A H 0.5912 1.0477 0.4510 0.072 Uiso 0.661(5) 1 calc R U P C 1
H43B H 0.5930 0.9741 0.4932 0.072 Uiso 0.661(5) 1 calc R U P C 1
C43B C 0.5957(8) 1.0421(16) 0.4690(6) 0.060(2) Uani 0.339(5) 1 d D U P C 2
H43C H 0.5861 1.0658 0.4360 0.072 Uiso 0.339(5) 1 calc R U P C 2
H43D H 0.5748 0.9821 0.4692 0.072 Uiso 0.339(5) 1 calc R U P C 2
C44A C 0.5989(4) 1.1129(7) 0.5156(4) 0.084(2) Uani 0.661(5) 1 d D U P C 1
H44A H 0.6181 1.1704 0.5079 0.100 Uiso 0.661(5) 1 calc R U P C 1
H44B H 0.6166 1.0962 0.5490 0.100 Uiso 0.661(5) 1 calc R U P C 1
C44B C 0.5736(7) 1.1120(15) 0.4987(7) 0.084(2) Uani 0.339(5) 1 d D U P C 2
H44C H 0.5972 1.1698 0.5028 0.100 Uiso 0.339(5) 1 calc R U P C 2
H44D H 0.5760 1.0845 0.5305 0.100 Uiso 0.339(5) 1 calc R U P C 2
C45A C 0.5369(4) 1.1374(8) 0.5120(4) 0.107(3) Uani 0.661(5) 1 d D U P C 1
H45A H 0.5176 1.0818 0.5217 0.129 Uiso 0.661(5) 1 calc R U P C 1
H45B H 0.5182 1.1524 0.4787 0.129 Uiso 0.661(5) 1 calc R U P C 1
C45B C 0.5122(7) 1.1386(15) 0.4761(7) 0.107(3) Uani 0.339(5) 1 d D U P C 2
H45C H 0.5110 1.1764 0.4472 0.129 Uiso 0.339(5) 1 calc R U P C 2
H45D H 0.4902 1.0800 0.4664 0.129 Uiso 0.339(5) 1 calc R U P C 2
C46A C 0.5311(4) 1.2227(8) 0.5438(4) 0.111(3) Uani 0.661(5) 1 d D U P C 1
H46A H 0.5484 1.2063 0.5772 0.133 Uiso 0.661(5) 1 calc R U P C 1
H46B H 0.5522 1.2771 0.5351 0.133 Uiso 0.661(5) 1 calc R U P C 1
C46B C 0.4844(8) 1.1949(12) 0.5087(7) 0.111(3) Uani 0.339(5) 1 d D U P C 2
H46C H 0.4853 1.1565 0.5374 0.133 Uiso 0.339(5) 1 calc R U P C 2
H46D H 0.4443 1.2050 0.4925 0.133 Uiso 0.339(5) 1 calc R U P C 2
C47A C 0.4708(4) 1.2517(8) 0.5394(4) 0.115(3) Uani 0.661(5) 1 d D U P C 1
H47A H 0.4498 1.1971 0.5480 0.138 Uiso 0.661(5) 1 calc R U P C 1
H47B H 0.4536 1.2677 0.5059 0.138 Uiso 0.661(5) 1 calc R U P C 1
C47B C 0.5114(8) 1.2913(13) 0.5243(8) 0.115(3) Uani 0.339(5) 1 d D U P C 2
H47C H 0.5468 1.2808 0.5487 0.138 Uiso 0.339(5) 1 calc R U P C 2
H47D H 0.5216 1.3215 0.4967 0.138 Uiso 0.339(5) 1 calc R U P C 2
C48A C 0.4638(5) 1.3351(8) 0.5700(4) 0.120(3) Uani 0.661(5) 1 d D U P C 1
H48A H 0.4244 1.3360 0.5734 0.144 Uiso 0.661(5) 1 calc R U P C 1
H48B H 0.4887 1.3255 0.6020 0.144 Uiso 0.661(5) 1 calc R U P C 1
C48B C 0.4749(9) 1.3584(15) 0.5437(9) 0.120(3) Uani 0.339(5) 1 d D U P C 2
H48C H 0.4610 1.3245 0.5685 0.144 Uiso 0.339(5) 1 calc R U P C 2
H48D H 0.4416 1.3738 0.5179 0.144 Uiso 0.339(5) 1 calc R U P C 2
C49A C 0.4769(5) 1.4295(8) 0.5521(5) 0.121(4) Uani 0.661(5) 1 d D U P C 1
H49A H 0.4536 1.4378 0.5194 0.145 Uiso 0.661(5) 1 calc R U P C 1
H49B H 0.5170 1.4301 0.5505 0.145 Uiso 0.661(5) 1 calc R U P C 1
C49B C 0.5008(10) 1.4502(15) 0.5647(11) 0.121(4) Uani 0.339(5) 1 d D U P C 2
H49C H 0.5241 1.4769 0.5442 0.145 Uiso 0.339(5) 1 calc R U P C 2
H49D H 0.5258 1.4380 0.5963 0.145 Uiso 0.339(5) 1 calc R U P C 2
C50A C 0.4667(8) 1.5120(9) 0.5816(6) 0.135(5) Uani 0.661(5) 1 d D U P C 1
H50A H 0.4284 1.5046 0.5871 0.162 Uiso 0.661(5) 1 calc R U P C 1
H50B H 0.4938 1.5067 0.6129 0.162 Uiso 0.661(5) 1 calc R U P C 1
C50B C 0.4554(13) 1.5223(18) 0.5694(15) 0.135(5) Uani 0.339(5) 1 d D U P C 2
H50C H 0.4298 1.5341 0.5379 0.162 Uiso 0.339(5) 1 calc R U P C 2
H50D H 0.4327 1.4970 0.5907 0.162 Uiso 0.339(5) 1 calc R U P C 2
C51A C 0.4709(8) 1.6089(10) 0.5640(6) 0.173(4) Uani 0.661(5) 1 d D U P C 1
H51A H 0.4426 1.6168 0.5336 0.208 Uiso 0.661(5) 1 calc R U P C 1
H51B H 0.5088 1.6175 0.5578 0.208 Uiso 0.661(5) 1 calc R U P C 1
C51B C 0.4837(12) 1.6139(18) 0.5894(13) 0.173(4) Uani 0.339(5) 1 d D U P C 2
H51C H 0.5072 1.6391 0.5687 0.208 Uiso 0.339(5) 1 calc R U P C 2
H51D H 0.5081 1.6036 0.6215 0.208 Uiso 0.339(5) 1 calc R U P C 2
C52A C 0.4615(7) 1.6874(13) 0.5991(7) 0.173(4) Uani 0.661(5) 1 d D U P C 1
H52A H 0.4211 1.6932 0.5975 0.260 Uiso 0.661(5) 1 calc R U P C 1
H52B H 0.4758 1.7480 0.5903 0.260 Uiso 0.661(5) 1 calc R U P C 1
H52C H 0.4816 1.6705 0.6314 0.260 Uiso 0.661(5) 1 calc R U P C 1
C52B C 0.4346(13) 1.684(2) 0.5912(15) 0.173(4) Uani 0.339(5) 1 d D . P C 2
H52D H 0.3982 1.6521 0.5803 0.260 Uiso 0.339(5) 1 calc R U P C 2
H52E H 0.4363 1.7388 0.5707 0.260 Uiso 0.339(5) 1 calc R U P C 2
H52F H 0.4386 1.7062 0.6239 0.260 Uiso 0.339(5) 1 calc R U P C 2
S3 S 0.79902(4) 0.56840(6) 0.61890(3) 0.0423(2) Uani 1 1 d . . . . .
S4 S 0.80173(4) 0.86020(6) 0.58790(3) 0.0441(2) Uani 1 1 d . . . . .
F4 F 0.80862(13) 0.2110(2) 0.59575(9) 0.0837(8) Uani 1 1 d . . . . .
F5 F 0.79987(13) 1.34502(17) 0.44914(9) 0.0780(8) Uani 1 1 d . . . . .
F6 F 0.84229(12) 1.28921(18) 0.37755(9) 0.0761(8) Uani 1 1 d . . . . .
O2 O 0.79962(14) 1.02032(18) 0.54256(9) 0.0643(8) Uani 1 1 d . . . . .
N5 N 0.75973(13) 0.44213(18) 0.70453(9) 0.0398(6) Uani 1 1 d . . . . .
N6 N 0.76933(13) 0.77349(19) 0.69794(9) 0.0422(7) Uani 1 1 d . . . . .
N7 N 0.8847(2) 0.9743(3) 0.33027(12) 0.0784(12) Uani 1 1 d . . . . .
N8 N 0.8577(3) 0.7217(3) 0.40254(16) 0.1083(19) Uani 1 1 d . . . . .
C53 C 0.75064(16) 0.2758(2) 0.69508(11) 0.0420(8) Uani 1 1 d . . . . .
C54 C 0.71478(18) 0.2001(3) 0.69553(12) 0.0506(9) Uani 1 1 d . . . . .
H54 H 0.6928 0.1979 0.7184 0.061 Uiso 1 1 calc R U . . .
C55 C 0.7106(2) 0.1270(3) 0.66259(14) 0.0590(10) Uani 1 1 d . . . . .
H55 H 0.6860 0.0752 0.6634 0.071 Uiso 1 1 calc R U . . .
C56 C 0.7424(2) 0.1293(3) 0.62858(14) 0.0602(11) Uani 1 1 d . . . . .
H56 H 0.7398 0.0800 0.6059 0.072 Uiso 1 1 calc R U . . .
C57 C 0.77721(19) 0.2047(3) 0.62910(13) 0.0561(10) Uani 1 1 d . . . . .
C58 C 0.78243(17) 0.2788(3) 0.66089(12) 0.0478(9) Uani 1 1 d . . . . .
H58 H 0.8070 0.3305 0.6596 0.057 Uiso 1 1 calc R U . . .
C59 C 0.75315(15) 0.3613(2) 0.72617(11) 0.0383(7) Uani 1 1 d . . . . .
C60 C 0.75658(15) 0.5241(2) 0.72777(11) 0.0392(7) Uani 1 1 d . . . . .
C61 C 0.76540(16) 0.6127(2) 0.70733(11) 0.0413(8) Uani 1 1 d . . . . .
C62 C 0.75899(15) 0.7021(2) 0.72803(10) 0.0403(7) Uani 1 1 d . . . . .
C63 C 0.78097(16) 0.6311(2) 0.66442(11) 0.0417(8) Uani 1 1 d . . . . .
C64 C 0.78293(16) 0.7285(2) 0.65954(11) 0.0408(8) Uani 1 1 d . . . . .
C65 C 0.79738(16) 0.7562(2) 0.61718(11) 0.0410(8) Uani 1 1 d . . . . .
C66 C 0.80750(16) 0.6763(2) 0.59151(11) 0.0420(8) Uani 1 1 d . . . . .
C67 C 0.82017(15) 0.6980(2) 0.54810(11) 0.0419(8) Uani 1 1 d . . . . .
C68 C 0.81894(16) 0.7972(2) 0.54059(11) 0.0427(8) Uani 1 1 d . . . . .
C69 C 0.83032(16) 0.8381(3) 0.49909(11) 0.0442(8) Uani 1 1 d . . . . .
H69 H 0.8399 0.7925 0.4783 0.053 Uiso 1 1 calc R U . . .
C70 C 0.83045(16) 0.9292(2) 0.48263(11) 0.0436(8) Uani 1 1 d . . . . .
C71 C 0.81468(17) 1.0151(3) 0.50528(12) 0.0475(9) Uani 1 1 d . . . . .
C72 C 0.81974(17) 1.0964(3) 0.47461(11) 0.0465(8) Uani 1 1 d . . . . .
C73 C 0.80581(18) 1.1899(3) 0.48061(13) 0.0543(10) Uani 1 1 d . . . . .
H73 H 0.7921 1.2095 0.5070 0.065 Uiso 1 1 calc R U . . .
C74 C 0.8129(2) 1.2528(3) 0.44636(14) 0.0597(11) Uani 1 1 d . . . . .
C75 C 0.83433(19) 1.2226(3) 0.40853(13) 0.0585(11) Uani 1 1 d . . . . .
C76 C 0.84757(17) 1.1299(3) 0.40204(12) 0.0519(9) Uani 1 1 d . . . . .
H76 H 0.8619 1.1109 0.3758 0.062 Uiso 1 1 calc R U . . .
C77 C 0.83898(16) 1.0646(3) 0.43593(11) 0.0442(8) Uani 1 1 d . . . . .
C78 C 0.84479(15) 0.9595(3) 0.43856(11) 0.0436(8) Uani 1 1 d . . . . .
C79 C 0.85838(17) 0.9038(3) 0.40432(12) 0.0485(9) Uani 1 1 d . . . . .
C80 C 0.87297(19) 0.9438(3) 0.36317(13) 0.0588(11) Uani 1 1 d . . . . .
C81 C 0.8582(2) 0.8027(3) 0.40429(14) 0.0679(13) Uani 1 1 d . . . . .
C82 C 0.78662(17) 0.8728(2) 0.70854(12) 0.0466(9) Uani 1 1 d D . . . .
H82A H 0.7562 0.9066 0.7190 0.056 Uiso 0.616(4) 1 calc R U P D 1
H82B H 0.7914 0.9036 0.6791 0.056 Uiso 0.616(4) 1 calc R U P D 1
H82C H 0.7750 0.8912 0.7376 0.056 Uiso 0.384(4) 1 calc R U P D 2
H82D H 0.7647 0.9124 0.6824 0.056 Uiso 0.384(4) 1 calc R U P D 2
C83A C 0.8412(3) 0.8826(4) 0.7466(2) 0.0513(12) Uani 0.616(4) 1 d D . P D 1
H83A H 0.8340 0.8583 0.7769 0.062 Uiso 0.616(4) 1 calc R U P D 1
C83B C 0.8476(4) 0.8984(6) 0.7154(3) 0.0513(12) Uani 0.384(4) 1 d D . P D 2
H83B H 0.8559 0.8935 0.6834 0.062 Uiso 0.384(4) 1 calc R U P D 2
C84A C 0.8558(3) 0.9886(5) 0.7534(3) 0.0564(15) Uani 0.616(4) 1 d D . P D 1
H84A H 0.8207 1.0234 0.7538 0.068 Uiso 0.616(4) 1 calc R U P D 1
H84B H 0.8819 0.9967 0.7850 0.068 Uiso 0.616(4) 1 calc R U P D 1
C84B C 0.8565(6) 1.0022(8) 0.7300(5) 0.0564(15) Uani 0.384(4) 1 d D . P D 2
H84C H 0.8194 1.0345 0.7234 0.068 Uiso 0.384(4) 1 calc R U P D 2
H84D H 0.8731 1.0057 0.7645 0.068 Uiso 0.384(4) 1 calc R U P D 2
C85A C 0.8826(4) 1.0352(7) 0.7168(3) 0.0564(19) Uani 0.616(4) 1 d D . P D 1
H85A H 0.8557 1.0305 0.6854 0.068 Uiso 0.616(4) 1 calc R U P D 1
H85B H 0.9168 0.9989 0.7152 0.068 Uiso 0.616(4) 1 calc R U P D 1
C85B C 0.8945(8) 1.0535(12) 0.7045(6) 0.0564(19) Uani 0.384(4) 1 d D . P D 2
H85C H 0.8768 1.0566 0.6701 0.068 Uiso 0.384(4) 1 calc R U P D 2
H85D H 0.9311 1.0203 0.7091 0.068 Uiso 0.384(4) 1 calc R U P D 2
C86A C 0.899(4) 1.140(2) 0.726(3) 0.073(2) Uani 0.616(4) 1 d D . P D 1
H86A H 0.8640 1.1761 0.7242 0.088 Uiso 0.616(4) 1 calc R U P D 1
H86B H 0.9216 1.1447 0.7593 0.088 Uiso 0.616(4) 1 calc R U P D 1
C86B C 0.903(7) 1.154(4) 0.726(4) 0.073(2) Uani 0.384(4) 1 d D . P D 2
H86C H 0.8667 1.1860 0.7240 0.088 Uiso 0.384(4) 1 calc R U P D 2
H86D H 0.9250 1.1523 0.7592 0.088 Uiso 0.384(4) 1 calc R U P D 2
C87A C 0.9322(17) 1.191(2) 0.6951(17) 0.1338(17) Uani 0.616(4) 1 d D . P D 1
H87A H 0.9700 1.1631 0.7002 0.201 Uiso 0.616(4) 1 calc R U P D 1
H87B H 0.9354 1.2582 0.7035 0.201 Uiso 0.616(4) 1 calc R U P D 1
H87C H 0.9123 1.1841 0.6617 0.201 Uiso 0.616(4) 1 calc R U P D 1
C87B C 0.936(3) 1.203(3) 0.695(3) 0.1338(17) Uani 0.384(4) 1 d D . P D 2
H87D H 0.9687 1.1644 0.6933 0.201 Uiso 0.384(4) 1 calc R U P D 2
H87E H 0.9486 1.2649 0.7086 0.201 Uiso 0.384(4) 1 calc R U P D 2
H87F H 0.9116 1.2113 0.6632 0.201 Uiso 0.384(4) 1 calc R U P D 2
C88A C 0.8927(4) 0.8273(9) 0.7372(4) 0.075(2) Uani 0.616(4) 1 d D U P D 1
H88A H 0.9020 0.8505 0.7078 0.090 Uiso 0.616(4) 1 calc R U P D 1
H88B H 0.8839 0.7589 0.7334 0.090 Uiso 0.616(4) 1 calc R U P D 1
C88B C 0.8839(7) 0.8163(17) 0.7472(8) 0.075(2) Uani 0.384(4) 1 d D U P D 2
H88C H 0.8744 0.8171 0.7784 0.090 Uiso 0.384(4) 1 calc R U P D 2
H88D H 0.8706 0.7549 0.7321 0.090 Uiso 0.384(4) 1 calc R U P D 2
C89A C 0.9435(5) 0.8441(10) 0.7806(4) 0.111(4) Uani 0.616(4) 1 d D U P D 1
H89A H 0.9570 0.9102 0.7807 0.133 Uiso 0.616(4) 1 calc R U P D 1
H89B H 0.9318 0.8327 0.8105 0.133 Uiso 0.616(4) 1 calc R U P D 1
C89B C 0.9453(7) 0.8175(16) 0.7557(8) 0.111(4) Uani 0.384(4) 1 d D U P D 2
H89C H 0.9592 0.8288 0.7901 0.133 Uiso 0.384(4) 1 calc R U P D 2
H89D H 0.9543 0.8755 0.7398 0.133 Uiso 0.384(4) 1 calc R U P D 2
C90A C 0.9902(5) 0.7757(10) 0.7764(5) 0.1338(17) Uani 0.616(4) 1 d D U P D 1
H90A H 0.9841 0.7223 0.7967 0.161 Uiso 0.616(4) 1 calc R U P D 1
H90B H 0.9770 0.7520 0.7435 0.161 Uiso 0.616(4) 1 calc R U P D 1
C90B C 0.9835(7) 0.7410(14) 0.7437(8) 0.1338(17) Uani 0.384(4) 1 d D U P D 2
H90C H 0.9977 0.6957 0.7698 0.161 Uiso 0.384(4) 1 calc R U P D 2
H90D H 0.9673 0.7074 0.7137 0.161 Uiso 0.384(4) 1 calc R U P D 2
C91A C 1.0489(5) 0.7758(10) 0.7828(5) 0.1338(17) Uani 0.616(4) 1 d D U P D 1
H91A H 1.0594 0.7095 0.7780 0.161 Uiso 0.616(4) 1 calc R U P D 1
H91B H 1.0645 0.7897 0.8168 0.161 Uiso 0.616(4) 1 calc R U P D 1
C91B C 1.0249(7) 0.8160(14) 0.7395(8) 0.1338(17) Uani 0.384(4) 1 d D U P D 2
H91C H 1.0302 0.8628 0.7655 0.161 Uiso 0.384(4) 1 calc R U P D 2
H91D H 1.0146 0.8488 0.7085 0.161 Uiso 0.384(4) 1 calc R U P D 2
C92A C 1.0812(5) 0.8349(10) 0.7568(5) 0.1338(17) Uani 0.616(4) 1 d D U P D 1
H92A H 1.0604 0.8950 0.7482 0.161 Uiso 0.616(4) 1 calc R U P D 1
H92B H 1.1178 0.8507 0.7786 0.161 Uiso 0.616(4) 1 calc R U P D 1
C92B C 1.0759(7) 0.7525(17) 0.7439(7) 0.1338(17) Uani 0.384(4) 1 d D U P D 2
H92C H 1.1022 0.7655 0.7749 0.161 Uiso 0.384(4) 1 calc R U P D 2
H92D H 1.0632 0.6861 0.7446 0.161 Uiso 0.384(4) 1 calc R U P D 2
C93A C 1.0920(6) 0.7949(11) 0.7148(5) 0.1338(17) Uani 0.616(4) 1 d D U P D 1
H93A H 1.0923 0.7257 0.7172 0.201 Uiso 0.616(4) 1 calc R U P D 1
H93B H 1.1288 0.8169 0.7110 0.201 Uiso 0.616(4) 1 calc R U P D 1
H93C H 1.0625 0.8147 0.6873 0.201 Uiso 0.616(4) 1 calc R U P D 1
C93B C 1.1073(9) 0.7596(18) 0.7080(8) 0.1338(17) Uani 0.384(4) 1 d D . P D 2
H93D H 1.0835 0.7392 0.6774 0.201 Uiso 0.384(4) 1 calc R U P D 2
H93E H 1.1408 0.7189 0.7164 0.201 Uiso 0.384(4) 1 calc R U P D 2
H93F H 1.1191 0.8254 0.7055 0.201 Uiso 0.384(4) 1 calc R U P D 2
C94 C 0.83532(17) 0.6234(3) 0.51618(13) 0.0499(9) Uani 1 1 d . . . . .
H94A H 0.8187 0.6409 0.4828 0.060 Uiso 1 1 calc R U . . .
H94B H 0.8185 0.5623 0.5223 0.060 Uiso 1 1 calc R U . . .
C95 C 0.8985(2) 0.6109(3) 0.5232(2) 0.0762(14) Uani 1 1 d . . . . .
H95A H 0.9165 0.6141 0.5575 0.091 Uiso 1 1 calc R U . . .
H95B H 0.9133 0.6643 0.5076 0.091 Uiso 1 1 calc R U . . .
C96 C 0.9156(2) 0.5184(4) 0.5036(2) 0.0861(16) Uani 1 1 d . . . . .
H96A H 0.8908 0.5077 0.4717 0.103 Uiso 1 1 calc R U . . .
H96B H 0.9548 0.5244 0.5001 0.103 Uiso 1 1 calc R U . . .
C97 C 0.9119(2) 0.4331(4) 0.53445(18) 0.0761(13) Uani 1 1 d . . . . .
H97A H 0.8716 0.4180 0.5315 0.091 Uiso 1 1 calc R U . . .
H97B H 0.9285 0.4503 0.5679 0.091 Uiso 1 1 calc R U . . .
C98 C 0.9417(2) 0.3434(4) 0.5226(2) 0.0793(14) Uani 1 1 d . . . . .
H98A H 0.9236 0.3232 0.4899 0.095 Uiso 1 1 calc R U . . .
H98B H 0.9816 0.3590 0.5237 0.095 Uiso 1 1 calc R U . . .
C99 C 0.9402(2) 0.2627(4) 0.5558(2) 0.0832(15) Uani 1 1 d . . . . .
H99A H 0.9005 0.2516 0.5570 0.100 Uiso 1 1 calc R U . . .
H99B H 0.9613 0.2815 0.5880 0.100 Uiso 1 1 calc R U . . .
C100 C 0.9648(2) 0.1696(4) 0.5429(2) 0.0791(14) Uani 1 1 d . . . . .
H10A H 0.9437 0.1501 0.5109 0.095 Uiso 1 1 calc R U . . .
H10B H 1.0046 0.1801 0.5419 0.095 Uiso 1 1 calc R U . . .
C101 C 0.9625(3) 0.0913(4) 0.5771(2) 0.0888(16) Uani 1 1 d . . . . .
H10C H 0.9234 0.0877 0.5812 0.107 Uiso 1 1 calc R U . . .
H10D H 0.9873 0.1087 0.6081 0.107 Uiso 1 1 calc R U . . .
C102 C 0.9791(2) -0.0055(4) 0.5643(2) 0.0851(15) Uani 1 1 d . . . . .
H10E H 1.0188 -0.0035 0.5616 0.102 Uiso 1 1 calc R U . . .
H10F H 0.9553 -0.0229 0.5328 0.102 Uiso 1 1 calc R U . . .
C103 C 0.9735(3) -0.0819(4) 0.5997(3) 0.111(2) Uani 1 1 d . . . . .
H10G H 0.9993 -0.0664 0.6306 0.133 Uiso 1 1 calc R U . . .
H10H H 0.9345 -0.0804 0.6041 0.133 Uiso 1 1 calc R U . . .
C104 C 0.9858(4) -0.1781(5) 0.5867(3) 0.144(3) Uani 1 1 d . . . . .
H10I H 0.9628 -0.1927 0.5550 0.216 Uiso 1 1 calc R U . . .
H10J H 0.9768 -0.2229 0.6096 0.216 Uiso 1 1 calc R U . . .
H10K H 1.0259 -0.1832 0.5869 0.216 Uiso 1 1 calc R U . . .

loop_
_atom_site_aniso_label
_atom_site_aniso_U_11
_atom_site_aniso_U_22
_atom_site_aniso_U_33
_atom_site_aniso_U_23
_atom_site_aniso_U_13
_atom_site_aniso_U_12
Cl1 0.1375(16) 0.185(2) 0.0847(11) -0.0275(12) 0.0295(11) -0.0374(14)
Cl2 0.1392(15) 0.1338(15) 0.0989(12) -0.0029(11) 0.0427(11) 0.0042(12)
Cl3 0.1016(13) 0.213(2) 0.1152(14) -0.0116(15) 0.0299(11) -0.0392(14)
C105 0.109(4) 0.101(4) 0.073(3) 0.012(3) 0.042(3) -0.023(3)
S1 0.0667(6) 0.0339(4) 0.0292(4) -0.0040(3) 0.0239(4) -0.0062(4)
S2 0.0660(5) 0.0351(4) 0.0242(4) -0.0008(3) 0.0208(4) -0.0050(4)
F1A 0.179(6) 0.116(6) 0.126(7) -0.060(5) 0.120(6) -0.034(5)
F1B 0.179(6) 0.116(6) 0.126(7) -0.060(5) 0.120(6) -0.034(5)
F2 0.136(2) 0.0398(13) 0.0705(17) 0.0056(12) 0.0348(16) -0.0013(14)
F3 0.1024(19) 0.0570(14) 0.0604(15) 0.0253(12) 0.0272(14) -0.0095(13)
O1 0.114(2) 0.0450(15) 0.0352(13) -0.0008(11) 0.0388(15) -0.0013(15)
N1 0.0572(17) 0.0360(14) 0.0278(13) -0.0029(11) 0.0201(12) -0.0034(12)
N2 0.0517(16) 0.0290(13) 0.0224(12) 0.0011(10) 0.0144(11) -0.0019(11)
N3 0.113(3) 0.073(2) 0.0459(19) 0.0020(17) 0.046(2) -0.014(2)
N4 0.153(4) 0.054(2) 0.063(2) -0.0126(18) 0.064(3) -0.022(2)
C1A 0.074(2) 0.0361(18) 0.0282(16) -0.0033(13) 0.0222(16) 0.0005(16)
C2A 0.081(4) 0.025(4) 0.025(4) 0.010(2) 0.017(3) 0.005(2)
C3A 0.110(5) 0.031(3) 0.035(3) 0.001(2) 0.023(3) -0.001(3)
C4A 0.146(5) 0.043(3) 0.050(3) -0.013(2) 0.050(3) 0.003(3)
C5A 0.121(5) 0.060(5) 0.048(5) -0.006(4) 0.054(5) 0.002(4)
C6A 0.085(4) 0.045(4) 0.045(5) -0.004(3) 0.034(4) 0.000(3)
C1B 0.074(2) 0.0361(18) 0.0282(16) -0.0033(13) 0.0222(16) 0.0005(16)
C2B 0.081(4) 0.025(4) 0.025(4) 0.010(2) 0.017(3) 0.005(2)
C3B 0.110(5) 0.031(3) 0.035(3) 0.001(2) 0.023(3) -0.001(3)
C4B 0.146(5) 0.043(3) 0.050(3) -0.013(2) 0.050(3) 0.003(3)
C5B 0.121(5) 0.060(5) 0.048(5) -0.006(4) 0.054(5) 0.002(4)
C6B 0.085(4) 0.045(4) 0.045(5) -0.004(3) 0.034(4) 0.000(3)
C7 0.060(2) 0.0357(17) 0.0262(16) -0.0018(13) 0.0195(15) -0.0023(15)
C8 0.0483(18) 0.0385(17) 0.0253(15) -0.0022(13) 0.0148(13) -0.0019(14)
C9 0.0494(18) 0.0343(16) 0.0256(14) -0.0004(12) 0.0156(13) -0.0024(14)
C10 0.0443(17) 0.0305(15) 0.0235(14) 0.0007(12) 0.0116(12) -0.0019(13)
C11 0.0518(19) 0.0344(16) 0.0236(14) -0.0005(12) 0.0142(13) -0.0065(14)
C12 0.0524(19) 0.0320(16) 0.0244(14) -0.0019(12) 0.0153(13) -0.0045(13)
C13 0.055(2) 0.0397(18) 0.0256(15) -0.0013(13) 0.0141(14) -0.0062(15)
C14 0.058(2) 0.0391(18) 0.0284(16) -0.0039(13) 0.0195(15) -0.0078(15)
C15 0.064(2) 0.0388(18) 0.0306(16) -0.0050(13) 0.0232(15) -0.0093(16)
C16 0.062(2) 0.0406(18) 0.0262(15) -0.0012(13) 0.0203(15) -0.0071(15)
C17 0.063(2) 0.0401(18) 0.0280(16) -0.0009(13) 0.0211(15) -0.0070(16)
C18 0.061(2) 0.0450(19) 0.0250(15) -0.0029(13) 0.0185(15) -0.0101(16)
C19 0.069(2) 0.045(2) 0.0272(16) -0.0015(14) 0.0151(16) -0.0098(17)
C20 0.065(2) 0.046(2) 0.0291(16) 0.0000(14) 0.0114(15) -0.0093(17)
C21 0.085(3) 0.042(2) 0.0385(19) -0.0002(16) 0.0174(19) -0.0068(19)
C22 0.087(3) 0.041(2) 0.048(2) 0.0022(17) 0.013(2) -0.005(2)
C23 0.073(3) 0.048(2) 0.042(2) 0.0131(17) 0.0118(18) -0.0088(19)
C24 0.066(2) 0.048(2) 0.0363(18) 0.0052(15) 0.0177(17) -0.0087(17)
C25 0.057(2) 0.047(2) 0.0296(16) 0.0010(14) 0.0124(15) -0.0099(16)
C26 0.057(2) 0.0443(19) 0.0306(16) 0.0043(14) 0.0158(15) -0.0130(16)
C27 0.071(2) 0.053(2) 0.0303(17) -0.0016(15) 0.0234(17) -0.0156(18)
C28 0.078(3) 0.057(2) 0.039(2) -0.0057(17) 0.0280(19) -0.012(2)
C29 0.093(3) 0.065(3) 0.037(2) -0.0059(18) 0.039(2) -0.017(2)
C30 0.0510(19) 0.0343(16) 0.0270(15) 0.0002(12) 0.0151(13) -0.0020(14)
C31 0.0506(19) 0.0425(18) 0.0283(15) 0.0000(13) 0.0141(14) -0.0062(15)
C32A 0.049(4) 0.045(5) 0.042(4) 0.003(3) 0.0095(18) -0.001(4)
C32B 0.056(5) 0.044(2) 0.037(3) -0.0048(17) 0.013(4) -0.007(2)
C33A 0.042(6) 0.066(8) 0.042(4) -0.015(5) 0.010(5) -0.015(5)
C33B 0.057(7) 0.055(5) 0.042(3) -0.006(3) 0.014(4) -0.010(5)
C34A 0.068(7) 0.109(12) 0.051(8) 0.008(7) 0.022(4) 0.020(9)
C34B 0.073(4) 0.066(5) 0.067(7) -0.012(5) 0.004(4) -0.015(3)
C35A 0.097(6) 0.129(11) 0.074(4) -0.010(9) 0.039(4) 0.030(9)
C35B 0.131(5) 0.122(4) 0.126(4) -0.027(4) -0.014(4) -0.017(4)
C36A 0.056(5) 0.044(2) 0.037(3) -0.0048(17) 0.013(4) -0.007(2)
C36B 0.049(4) 0.045(5) 0.042(4) 0.003(3) 0.0095(18) -0.001(4)
C37A 0.057(7) 0.055(5) 0.042(3) -0.006(3) 0.014(4) -0.010(5)
C37B 0.042(6) 0.066(8) 0.042(4) -0.015(5) 0.010(5) -0.015(5)
C38A 0.073(4) 0.066(5) 0.067(7) -0.012(5) 0.004(4) -0.015(3)
C38B 0.068(7) 0.109(12) 0.051(8) 0.008(7) 0.022(4) 0.020(9)
C39A 0.131(5) 0.122(4) 0.126(4) -0.027(4) -0.014(4) -0.017(4)
C39B 0.097(6) 0.129(11) 0.074(4) -0.010(9) 0.039(4) 0.030(9)
C40A 0.131(5) 0.122(4) 0.126(4) -0.027(4) -0.014(4) -0.017(4)
C40B 0.131(5) 0.122(4) 0.126(4) -0.027(4) -0.014(4) -0.017(4)
C41A 0.131(5) 0.122(4) 0.126(4) -0.027(4) -0.014(4) -0.017(4)
C41B 0.131(5) 0.122(4) 0.126(4) -0.027(4) -0.014(4) -0.017(4)
C42A 0.061(5) 0.0346(18) 0.032(4) -0.008(2) 0.020(4) -0.010(3)
C42B 0.061(5) 0.0346(18) 0.032(4) -0.008(2) 0.020(4) -0.010(3)
C43A 0.068(5) 0.058(3) 0.058(5) -0.005(4) 0.025(4) 0.004(3)
C43B 0.068(5) 0.058(3) 0.058(5) -0.005(4) 0.025(4) 0.004(3)
C44A 0.085(6) 0.083(4) 0.088(5) -0.013(4) 0.032(4) 0.007(4)
C44B 0.085(6) 0.083(4) 0.088(5) -0.013(4) 0.032(4) 0.007(4)
C45A 0.098(5) 0.118(5) 0.108(5) -0.028(5) 0.029(4) 0.018(4)
C45B 0.098(5) 0.118(5) 0.108(5) -0.028(5) 0.029(4) 0.018(4)
C46A 0.096(5) 0.115(5) 0.121(5) -0.022(5) 0.024(4) 0.012(4)
C46B 0.096(5) 0.115(5) 0.121(5) -0.022(5) 0.024(4) 0.012(4)
C47A 0.109(5) 0.119(6) 0.123(5) -0.017(5) 0.039(4) 0.019(4)
C47B 0.109(5) 0.119(6) 0.123(5) -0.017(5) 0.039(4) 0.019(4)
C48A 0.119(5) 0.125(6) 0.116(6) -0.013(5) 0.028(5) 0.021(5)
C48B 0.119(5) 0.125(6) 0.116(6) -0.013(5) 0.028(5) 0.021(5)
C49A 0.117(7) 0.127(6) 0.120(6) -0.025(5) 0.032(5) 0.014(5)
C49B 0.117(7) 0.127(6) 0.120(6) -0.025(5) 0.032(5) 0.014(5)
C50A 0.150(7) 0.131(6) 0.121(8) -0.024(5) 0.026(6) 0.014(5)
C50B 0.150(7) 0.131(6) 0.121(8) -0.024(5) 0.026(6) 0.014(5)
C51A 0.193(7) 0.152(6) 0.172(7) -0.023(5) 0.040(6) 0.006(5)
C51B 0.193(7) 0.152(6) 0.172(7) -0.023(5) 0.040(6) 0.006(5)
C52A 0.193(7) 0.152(6) 0.172(7) -0.023(5) 0.040(6) 0.006(5)
C52B 0.193(7) 0.152(6) 0.172(7) -0.023(5) 0.040(6) 0.006(5)
S3 0.0693(6) 0.0342(4) 0.0289(4) -0.0013(3) 0.0227(4) -0.0008(4)
S4 0.0768(6) 0.0353(4) 0.0272(4) -0.0004(3) 0.0259(4) -0.0031(4)
F4 0.121(2) 0.0858(19) 0.0602(15) -0.0237(14) 0.0540(16) -0.0117(17)
F5 0.129(2) 0.0432(13) 0.0623(15) 0.0088(11) 0.0243(15) -0.0058(14)
F6 0.114(2) 0.0609(15) 0.0563(14) 0.0238(12) 0.0261(14) -0.0188(14)
O2 0.125(3) 0.0433(15) 0.0377(14) -0.0029(11) 0.0455(16) -0.0062(15)
N5 0.0654(18) 0.0306(14) 0.0278(13) 0.0008(11) 0.0195(13) 0.0003(12)
N6 0.0721(19) 0.0335(14) 0.0265(13) -0.0011(11) 0.0227(13) 0.0004(13)
N7 0.125(3) 0.082(3) 0.0428(19) -0.0102(18) 0.047(2) -0.028(2)
N8 0.207(6) 0.068(3) 0.085(3) -0.023(2) 0.104(4) -0.022(3)
C53 0.068(2) 0.0333(17) 0.0276(16) -0.0005(13) 0.0167(15) 0.0005(15)
C54 0.079(3) 0.0404(19) 0.0370(18) -0.0014(15) 0.0233(18) -0.0027(18)
C55 0.092(3) 0.038(2) 0.048(2) -0.0047(17) 0.019(2) -0.009(2)
C56 0.097(3) 0.047(2) 0.038(2) -0.0124(17) 0.019(2) 0.002(2)
C57 0.084(3) 0.053(2) 0.0370(19) -0.0091(17) 0.0265(19) 0.005(2)
C58 0.071(2) 0.044(2) 0.0330(17) -0.0051(15) 0.0215(17) -0.0020(17)
C59 0.060(2) 0.0286(16) 0.0298(16) 0.0012(12) 0.0185(15) 0.0019(14)
C60 0.063(2) 0.0316(16) 0.0274(16) 0.0000(12) 0.0183(15) 0.0004(15)
C61 0.065(2) 0.0376(17) 0.0250(15) 0.0003(13) 0.0188(15) 0.0007(15)
C62 0.063(2) 0.0374(17) 0.0238(15) 0.0006(13) 0.0180(15) -0.0003(15)
C63 0.065(2) 0.0369(17) 0.0273(16) 0.0016(13) 0.0200(15) 0.0012(16)
C64 0.069(2) 0.0316(16) 0.0264(15) 0.0011(12) 0.0210(15) 0.0020(15)
C65 0.066(2) 0.0325(16) 0.0286(16) 0.0002(13) 0.0203(15) -0.0013(15)
C66 0.064(2) 0.0361(17) 0.0302(16) -0.0007(13) 0.0189(15) -0.0020(15)
C67 0.062(2) 0.0383(18) 0.0304(16) -0.0010(13) 0.0204(15) -0.0025(15)
C68 0.064(2) 0.0417(18) 0.0268(16) -0.0044(13) 0.0204(15) -0.0030(16)
C69 0.065(2) 0.046(2) 0.0280(16) -0.0073(14) 0.0234(15) -0.0079(16)
C70 0.064(2) 0.0443(19) 0.0267(16) -0.0023(14) 0.0195(15) -0.0105(16)
C71 0.075(2) 0.0408(19) 0.0312(17) -0.0030(14) 0.0212(17) -0.0089(17)
C72 0.072(2) 0.0415(19) 0.0285(16) 0.0001(14) 0.0164(16) -0.0141(17)
C73 0.084(3) 0.046(2) 0.0355(18) -0.0016(16) 0.0193(18) -0.0087(19)
C74 0.090(3) 0.042(2) 0.044(2) 0.0011(17) 0.011(2) -0.010(2)
C75 0.079(3) 0.056(2) 0.039(2) 0.0149(18) 0.0115(19) -0.021(2)
C76 0.069(2) 0.059(2) 0.0295(17) 0.0048(16) 0.0155(16) -0.0161(19)
C77 0.059(2) 0.046(2) 0.0286(16) -0.0007(14) 0.0118(15) -0.0121(16)
C78 0.057(2) 0.050(2) 0.0268(16) -0.0040(14) 0.0175(15) -0.0131(16)
C79 0.067(2) 0.053(2) 0.0316(17) -0.0082(15) 0.0241(16) -0.0154(18)
C80 0.082(3) 0.068(3) 0.0342(19) -0.0117(18) 0.0285(19) -0.020(2)
C81 0.119(4) 0.056(3) 0.047(2) -0.0163(19) 0.055(2) -0.018(2)
C82 0.082(3) 0.0270(16) 0.0371(18) 0.0008(13) 0.0277(18) -0.0026(16)
C83A 0.065(3) 0.052(3) 0.041(3) 0.001(2) 0.021(3) -0.007(2)
C83B 0.065(3) 0.052(3) 0.041(3) 0.001(2) 0.021(3) -0.007(2)
C84A 0.070(3) 0.063(4) 0.041(4) -0.008(4) 0.025(4) -0.018(3)
C84B 0.070(3) 0.063(4) 0.041(4) -0.008(4) 0.025(4) -0.018(3)
C85A 0.068(6) 0.063(5) 0.045(6) 0.003(4) 0.028(3) 0.003(4)
C85B 0.068(6) 0.063(5) 0.045(6) 0.003(4) 0.028(3) 0.003(4)
C86A 0.082(12) 0.066(9) 0.071(3) -0.008(10) 0.017(5) 0.001(10)
C86B 0.082(12) 0.066(9) 0.071(3) -0.008(10) 0.017(5) 0.001(10)
C87A 0.112(3) 0.166(5) 0.131(3) 0.026(3) 0.045(3) 0.027(3)
C87B 0.112(3) 0.166(5) 0.131(3) 0.026(3) 0.045(3) 0.027(3)
C88A 0.068(4) 0.077(5) 0.092(7) 0.042(4) 0.043(4) -0.003(4)
C88B 0.068(4) 0.077(5) 0.092(7) 0.042(4) 0.043(4) -0.003(4)
C89A 0.083(5) 0.110(8) 0.124(10) 0.013(7) -0.006(6) 0.007(5)
C89B 0.083(5) 0.110(8) 0.124(10) 0.013(7) -0.006(6) 0.007(5)
C90A 0.112(3) 0.166(5) 0.131(3) 0.026(3) 0.045(3) 0.027(3)
C90B 0.112(3) 0.166(5) 0.131(3) 0.026(3) 0.045(3) 0.027(3)
C91A 0.112(3) 0.166(5) 0.131(3) 0.026(3) 0.045(3) 0.027(3)
C91B 0.112(3) 0.166(5) 0.131(3) 0.026(3) 0.045(3) 0.027(3)
C92A 0.112(3) 0.166(5) 0.131(3) 0.026(3) 0.045(3) 0.027(3)
C92B 0.112(3) 0.166(5) 0.131(3) 0.026(3) 0.045(3) 0.027(3)
C93A 0.112(3) 0.166(5) 0.131(3) 0.026(3) 0.045(3) 0.027(3)
C93B 0.112(3) 0.166(5) 0.131(3) 0.026(3) 0.045(3) 0.027(3)
C94 0.073(3) 0.046(2) 0.0387(19) -0.0062(15) 0.0289(18) -0.0028(18)
C95 0.076(3) 0.062(3) 0.101(4) -0.014(3) 0.041(3) -0.003(2)
C96 0.090(4) 0.068(3) 0.118(5) -0.011(3) 0.059(3) 0.004(3)
C97 0.081(3) 0.075(3) 0.075(3) -0.019(3) 0.023(3) -0.001(3)
C98 0.079(3) 0.071(3) 0.090(4) -0.010(3) 0.026(3) -0.002(3)
C99 0.088(4) 0.077(3) 0.083(4) -0.015(3) 0.018(3) 0.000(3)
C100 0.078(3) 0.072(3) 0.086(4) -0.012(3) 0.017(3) 0.001(3)
C101 0.097(4) 0.081(4) 0.085(4) -0.010(3) 0.015(3) -0.004(3)
C102 0.086(4) 0.075(3) 0.088(4) -0.008(3) 0.009(3) -0.009(3)
C103 0.122(5) 0.078(4) 0.122(5) 0.000(4) 0.008(4) -0.014(4)
C104 0.154(7) 0.092(5) 0.160(8) 0.004(5) -0.015(6) -0.029(5)

loop_
_atom_type_symbol
_atom_type_description
_atom_type_scat_dispersion_real
_atom_type_scat_dispersion_imag
_atom_type_scat_source
C C 0.0033 0.0016 'International Tables Vol C Tables 4.2.6.8 and 6.1.1.4'
H H 0.0000 0.0000 'International Tables Vol C Tables 4.2.6.8 and 6.1.1.4'
Cl Cl 0.1484 0.1585 'International Tables Vol C Tables 4.2.6.8 and 6.1.1.4'
F F 0.0171 0.0103 'International Tables Vol C Tables 4.2.6.8 and 6.1.1.4'
N N 0.0061 0.0033 'International Tables Vol C Tables 4.2.6.8 and 6.1.1.4'
O O 0.0106 0.0060 'International Tables Vol C Tables 4.2.6.8 and 6.1.1.4'
S S 0.1246 0.1234 'International Tables Vol C Tables 4.2.6.8 and 6.1.1.4'

loop_
_geom_angle_atom_site_label_1
_geom_angle_atom_site_label_2
_geom_angle_atom_site_label_3
_geom_angle
_geom_angle_site_symmetry_1
_geom_angle_site_symmetry_3
_geom_angle_publ_flag
Cl2 C105 Cl3 112.7(4) . . ?
Cl2 C105 Cl1 111.4(4) . . ?
Cl3 C105 Cl1 110.7(3) . . ?
Cl2 C105 H105 107.2 . . ?
Cl3 C105 H105 107.2 . . ?
Cl1 C105 H105 107.2 . . ?
C12 S1 C14 89.07(14) . . ?
C13 S2 C16 90.67(15) . . ?
C7 N1 C8 118.1(2) . . ?
C11 N2 C10 106.2(2) . . ?
C11 N2 C30 119.0(2) . . ?
C10 N2 C30 128.9(2) . . ?
C2A C1A C6A 120.0 . . ?
C2A C1A C7 123.1(6) . . ?
C6A C1A C7 116.5(6) . . ?
C3A C2A C1A 120.0 . . ?
C3A C2A H2A 120.0 . . ?
C1A C2A H2A 120.0 . . ?
C2A C3A C4A 120.0 . . ?
C2A C3A H3A 120.0 . . ?
C4A C3A H3A 120.0 . . ?
C5A C4A C3A 120.0 . . ?
C5A C4A H4A 120.0 . . ?
C3A C4A H4A 120.0 . . ?
F1A C5A C6A 120.9(7) . . ?
F1A C5A C4A 119.1(7) . . ?
C6A C5A C4A 120.0 . . ?
C5A C6A C1A 120.0 . . ?
C5A C6A H6A 120.0 . . ?
C1A C6A H6A 120.0 . . ?
C2B C1B C6B 120.0 . . ?
C2B C1B C7 119.2(15) . . ?
C6B C1B C7 120.8(15) . . ?
C3B C2B C1B 120.0 . . ?
C3B C2B H2B 120.0 . . ?
C1B C2B H2B 120.0 . . ?
C2B C3B C4B 120.0 . . ?
C2B C3B H3B 120.0 . . ?
C4B C3B H3B 120.0 . . ?
C3B C4B C5B 120.0 . . ?
C3B C4B H4B 120.0 . . ?
C5B C4B H4B 120.0 . . ?
F1B C5B C6B 118.9(17) . . ?
F1B C5B C4B 121.0(17) . . ?
C6B C5B C4B 120.0 . . ?
C5B C6B C1B 120.0 . . ?
C5B C6B H6B 120.0 . . ?
C1B C6B H6B 120.0 . . ?
N1 C7 C7 120.60(16) . 2_655 ?
N1 C7 C1B 115.2(7) . . ?
C7 C7 C1B 124.2(7) 2_655 . ?
N1 C7 C1A 115.1(3) . . ?
C7 C7 C1A 124.3(3) 2_655 . ?
N1 C8 C8 121.27(16) . 2_655 ?
N1 C8 C9 120.4(3) . . ?
C8 C8 C9 118.35(17) 2_655 . ?
C12 C9 C10 106.8(3) . . ?
C12 C9 C8 129.3(3) . . ?
C10 C9 C8 123.9(3) . . ?
N2 C10 C9 109.0(2) . . ?
N2 C10 C10 133.16(15) . 2_655 ?
C9 C10 C10 117.76(16) . 2_655 ?
C12 C11 N2 110.9(3) . . ?
C12 C11 C13 112.8(3) . . ?
N2 C11 C13 136.3(3) . . ?
C11 C12 C9 107.1(3) . . ?
C11 C12 S1 113.8(2) . . ?
C9 C12 S1 139.2(2) . . ?
C14 C13 C11 111.0(3) . . ?
C14 C13 S2 112.7(2) . . ?
C11 C13 S2 136.2(3) . . ?
C13 C14 C15 113.4(3) . . ?
C13 C14 S1 113.3(2) . . ?
C15 C14 S1 133.3(3) . . ?
C16 C15 C14 111.5(3) . . ?
C16 C15 C42A 124.8(6) . . ?
C14 C15 C42A 123.5(6) . . ?
C16 C15 C42B 126.5(12) . . ?
C14 C15 C42B 120.8(12) . . ?
C15 C16 C17 122.5(3) . . ?
C15 C16 S2 111.7(2) . . ?
C17 C16 S2 125.8(3) . . ?
C18 C17 C16 133.5(3) . . ?
C18 C17 H17 113.2 . . ?
C16 C17 H17 113.2 . . ?
C17 C18 C26 127.4(3) . . ?
C17 C18 C19 126.3(3) . . ?
C26 C18 C19 106.3(3) . . ?
O1 C19 C20 124.5(3) . . ?
O1 C19 C18 127.5(3) . . ?
C20 C19 C18 108.0(3) . . ?
C21 C20 C25 123.4(3) . . ?
C21 C20 C19 127.1(3) . . ?
C25 C20 C19 109.5(3) . . ?
C22 C21 C20 116.5(4) . . ?
C22 C21 H21 121.7 . . ?
C20 C21 H21 121.7 . . ?
F2 C22 C21 120.4(4) . . ?
F2 C22 C23 118.5(3) . . ?
C21 C22 C23 121.1(4) . . ?
F3 C23 C24 119.9(4) . . ?
F3 C23 C22 117.5(4) . . ?
C24 C23 C22 122.6(3) . . ?
C23 C24 C25 117.0(3) . . ?
C23 C24 H24 121.5 . . ?
C25 C24 H24 121.5 . . ?
C20 C25 C24 119.4(3) . . ?
C20 C25 C26 108.5(3) . . ?
C24 C25 C26 132.1(3) . . ?
C27 C26 C18 128.6(3) . . ?
C27 C26 C25 123.7(3) . . ?
C18 C26 C25 107.6(3) . . ?
C26 C27 C28 123.6(4) . . ?
C26 C27 C29 124.3(3) . . ?
C28 C27 C29 112.1(3) . . ?
N3 C28 C27 178.5(5) . . ?
N4 C29 C27 177.5(4) . . ?
N2 C30 C31 113.8(3) . . ?
N2 C30 H30A 108.8 . . ?
C31 C30 H30A 108.8 . . ?
N2 C30 H30B 108.8 . . ?
C31 C30 H30B 108.8 . . ?
H30A C30 H30B 107.7 . . ?
C32A C31 C30 112(2) . . ?
C32A C31 C36A 114.0(19) . . ?
C30 C31 C36A 109.7(13) . . ?
C30 C31 C32B 107.7(14) . . ?
C30 C31 C36B 112(2) . . ?
C32B C31 C36B 114(2) . . ?
C32A C31 H31 106.8 . . ?
C30 C31 H31 106.8 . . ?
C36A C31 H31 106.8 . . ?
C30 C31 H31A 107.4 . . ?
C32B C31 H31A 107.4 . . ?
C36B C31 H31A 107.4 . . ?
C33A C32A C31 114.5(17) . . ?
C33A C32A H32A 108.6 . . ?
C31 C32A H32A 108.6 . . ?
C33A C32A H32B 108.6 . . ?
C31 C32A H32B 108.6 . . ?
H32A C32A H32B 107.6 . . ?
C33B C32B C31 114.9(19) . . ?
C33B C32B H32C 108.5 . . ?
C31 C32B H32C 108.5 . . ?
C33B C32B H32D 108.5 . . ?
C31 C32B H32D 108.5 . . ?
H32C C32B H32D 107.5 . . ?
C32A C33A C34A 107.4(16) . . ?
C32A C33A H33A 110.2 . . ?
C34A C33A H33A 110.2 . . ?
C32A C33A H33B 110.2 . . ?
C34A C33A H33B 110.2 . . ?
H33A C33A H33B 108.5 . . ?
C34B C33B C32B 116(2) . . ?
C34B C33B H33C 108.2 . . ?
C32B C33B H33C 108.2 . . ?
C34B C33B H33D 108.2 . . ?
C32B C33B H33D 108.2 . . ?
H33C C33B H33D 107.4 . . ?
C35A C34A C33A 114.9(14) . . ?
C35A C34A H34A 108.5 . . ?
C33A C34A H34A 108.5 . . ?
C35A C34A H34B 108.5 . . ?
C33A C34A H34B 108.5 . . ?
H34A C34A H34B 107.5 . . ?
C35B C34B C33B 113(2) . . ?
C35B C34B H34C 109.0 . . ?
C33B C34B H34C 109.0 . . ?
C35B C34B H34D 109.0 . . ?
C33B C34B H34D 109.0 . . ?
H34C C34B H34D 107.8 . . ?
C34A C35A H35A 109.5 . . ?
C34A C35A H35B 109.5 . . ?
H35A C35A H35B 109.5 . . ?
C34A C35A H35C 109.5 . . ?
H35A C35A H35C 109.5 . . ?
H35B C35A H35C 109.5 . . ?
C34B C35B H35D 109.5 . . ?
C34B C35B H35E 109.5 . . ?
H35D C35B H35E 109.5 . . ?
C34B C35B H35F 109.5 . . ?
H35D C35B H35F 109.5 . . ?
H35E C35B H35F 109.5 . . ?
C37A C36A C31 112.7(18) . . ?
C37A C36A H36A 109.1 . . ?
C31 C36A H36A 109.1 . . ?
C37A C36A H36B 109.1 . . ?
C31 C36A H36B 109.1 . . ?
H36A C36A H36B 107.8 . . ?
C37B C36B C31 118.9(18) . . ?
C37B C36B H36C 107.6 . . ?
C31 C36B H36C 107.6 . . ?
C37B C36B H36D 107.6 . . ?
C31 C36B H36D 107.6 . . ?
H36C C36B H36D 107.0 . . ?
C38A C37A C36A 111.1(19) . . ?
C38A C37A H37A 109.4 . . ?
C36A C37A H37A 109.4 . . ?
C38A C37A H37B 109.4 . . ?
C36A C37A H37B 109.4 . . ?
H37A C37A H37B 108.0 . . ?
C36B C37B C38B 115.9(18) . . ?
C36B C37B H37C 108.3 . . ?
C38B C37B H37C 108.3 . . ?
C36B C37B H37D 108.3 . . ?
C38B C37B H37D 108.3 . . ?
H37C C37B H37D 107.4 . . ?
C39A C38A C37A 113(2) . . ?
C39A C38A H38A 109.1 . . ?
C37A C38A H38A 109.1 . . ?
C39A C38A H38B 109.1 . . ?
C37A C38A H38B 109.1 . . ?
H38A C38A H38B 107.8 . . ?
C39B C38B C37B 114.2(15) . . ?
C39B C38B H38C 108.7 . . ?
C37B C38B H38C 108.7 . . ?
C39B C38B H38D 108.7 . . ?
C37B C38B H38D 108.7 . . ?
H38C C38B H38D 107.6 . . ?
C40A C39A C38A 115(2) . . ?
C40A C39A H39A 108.6 . . ?
C38A C39A H39A 108.6 . . ?
C40A C39A H39B 108.6 . . ?
C38A C39A H39B 108.6 . . ?
H39A C39A H39B 107.6 . . ?
C38B C39B C40B 113.8(14) . . ?
C38B C39B H39C 108.8 . . ?
C40B C39B H39C 108.8 . . ?
C38B C39B H39D 108.8 . . ?
C40B C39B H39D 108.8 . . ?
H39C C39B H39D 107.7 . . ?
C39A C40A C41A 101(2) . . ?
C39A C40A H40A 111.5 . . ?
C41A C40A H40A 111.5 . . ?
C39A C40A H40B 111.5 . . ?
C41A C40A H40B 111.5 . . ?
H40A C40A H40B 109.4 . . ?
C41B C40B C39B 102.8(12) . . ?
C41B C40B H40C 111.2 . . ?
C39B C40B H40C 111.2 . . ?
C41B C40B H40D 111.2 . . ?
C39B C40B H40D 111.2 . . ?
H40C C40B H40D 109.1 . . ?
C40A C41A H41A 109.5 . . ?
C40A C41A H41B 109.5 . . ?
H41A C41A H41B 109.5 . . ?
C40A C41A H41C 109.5 . . ?
H41A C41A H41C 109.5 . . ?
H41B C41A H41C 109.5 . . ?
C40B C41B H41D 109.5 . . ?
C40B C41B H41E 109.5 . . ?
H41D C41B H41E 109.5 . . ?
C40B C41B H41F 109.5 . . ?
H41D C41B H41F 109.5 . . ?
H41E C41B H41F 109.5 . . ?
C15 C42A C43A 110.2(6) . . ?
C15 C42A H42A 109.6 . . ?
C43A C42A H42A 109.6 . . ?
C15 C42A H42B 109.6 . . ?
C43A C42A H42B 109.6 . . ?
H42A C42A H42B 108.1 . . ?
C43B C42B C15 120.9(14) . . ?
C43B C42B H42C 107.1 . . ?
C15 C42B H42C 107.1 . . ?
C43B C42B H42D 107.1 . . ?
C15 C42B H42D 107.1 . . ?
H42C C42B H42D 106.8 . . ?
C44A C43A C42A 111.9(7) . . ?
C44A C43A H43A 109.2 . . ?
C42A C43A H43A 109.2 . . ?
C44A C43A H43B 109.2 . . ?
C42A C43A H43B 109.2 . . ?
H43A C43A H43B 107.9 . . ?
C44B C43B C42B 119.0(14) . . ?
C44B C43B H43C 107.6 . . ?
C42B C43B H43C 107.6 . . ?
C44B C43B H43D 107.6 . . ?
C42B C43B H43D 107.6 . . ?
H43C C43B H43D 107.0 . . ?
C43A C44A C45A 116.2(7) . . ?
C43A C44A H44A 108.2 . . ?
C45A C44A H44A 108.2 . . ?
C43A C44A H44B 108.2 . . ?
C45A C44A H44B 108.2 . . ?
H44A C44A H44B 107.4 . . ?
C43B C44B C45B 111.4(13) . . ?
C43B C44B H44C 109.3 . . ?
C45B C44B H44C 109.3 . . ?
C43B C44B H44D 109.3 . . ?
C45B C44B H44D 109.3 . . ?
H44C C44B H44D 108.0 . . ?
C44A C45A C46A 111.4(8) . . ?
C44A C45A H45A 109.3 . . ?
C46A C45A H45A 109.3 . . ?
C44A C45A H45B 109.3 . . ?
C46A C45A H45B 109.3 . . ?
H45A C45A H45B 108.0 . . ?
C46B C45B C44B 113.4(14) . . ?
C46B C45B H45C 108.9 . . ?
C44B C45B H45C 108.9 . . ?
C46B C45B H45D 108.9 . . ?
C44B C45B H45D 108.9 . . ?
H45C C45B H45D 107.7 . . ?
C47A C46A C45A 112.9(8) . . ?
C47A C46A H46A 109.0 . . ?
C45A C46A H46A 109.0 . . ?
C47A C46A H46B 109.0 . . ?
C45A C46A H46B 109.0 . . ?
H46A C46A H46B 107.8 . . ?
C45B C46B C47B 115.1(15) . . ?
C45B C46B H46C 108.5 . . ?
C47B C46B H46C 108.5 . . ?
C45B C46B H46D 108.5 . . ?
C47B C46B H46D 108.5 . . ?
H46C C46B H46D 107.5 . . ?
C46A C47A C48A 114.1(9) . . ?
C46A C47A H47A 108.7 . . ?
C48A C47A H47A 108.7 . . ?
C46A C47A H47B 108.7 . . ?
C48A C47A H47B 108.7 . . ?
H47A C47A H47B 107.6 . . ?
C48B C47B C46B 114.9(15) . . ?
C48B C47B H47C 108.5 . . ?
C46B C47B H47C 108.6 . . ?
C48B C47B H47D 108.6 . . ?
C46B C47B H47D 108.6 . . ?
H47C C47B H47D 107.5 . . ?
C49A C48A C47A 115.3(10) . . ?
C49A C48A H48A 108.5 . . ?
C47A C48A H48A 108.5 . . ?
C49A C48A H48B 108.5 . . ?
C47A C48A H48B 108.5 . . ?
H48A C48A H48B 107.5 . . ?
C47B C48B C49B 117.9(18) . . ?
C47B C48B H48C 107.8 . . ?
C49B C48B H48C 107.8 . . ?
C47B C48B H48D 107.8 . . ?
C49B C48B H48D 107.8 . . ?
H48C C48B H48D 107.2 . . ?
C48A C49A C50A 114.5(12) . . ?
C48A C49A H49A 108.6 . . ?
C50A C49A H49A 108.6 . . ?
C48A C49A H49B 108.6 . . ?
C50A C49A H49B 108.6 . . ?
H49A C49A H49B 107.6 . . ?
C48B C49B C50B 111.5(17) . . ?
C48B C49B H49C 109.3 . . ?
C50B C49B H49C 109.3 . . ?
C48B C49B H49D 109.3 . . ?
C50B C49B H49D 109.3 . . ?
H49C C49B H49D 108.0 . . ?
C51A C50A C49A 119.3(14) . . ?
C51A C50A H50A 107.5 . . ?
C49A C50A H50A 107.5 . . ?
C51A C50A H50B 107.5 . . ?
C49A C50A H50B 107.5 . . ?
H50A C50A H50B 107.0 . . ?
C51B C50B C49B 109(2) . . ?
C51B C50B H50C 109.9 . . ?
C49B C50B H50C 109.9 . . ?
C51B C50B H50D 109.9 . . ?
C49B C50B H50D 109.9 . . ?
H50C C50B H50D 108.3 . . ?
C50A C51A C52A 113.7(14) . . ?
C50A C51A H51A 108.8 . . ?
C52A C51A H51A 108.8 . . ?
C50A C51A H51B 108.8 . . ?
C52A C51A H51B 108.8 . . ?
H51A C51A H51B 107.7 . . ?
C50B C51B C52B 106(2) . . ?
C50B C51B H51C 110.6 . . ?
C52B C51B H51C 110.6 . . ?
C50B C51B H51D 110.6 . . ?
C52B C51B H51D 110.6 . . ?
H51C C51B H51D 108.7 . . ?
C51A C52A H52A 109.5 . . ?
C51A C52A H52B 109.5 . . ?
H52A C52A H52B 109.5 . . ?
C51A C52A H52C 109.5 . . ?
H52A C52A H52C 109.5 . . ?
H52B C52A H52C 109.5 . . ?
C51B C52B H52D 109.5 . . ?
C51B C52B H52E 109.5 . . ?
H52D C52B H52E 109.5 . . ?
C51B C52B H52F 109.5 . . ?
H52D C52B H52F 109.5 . . ?
H52E C52B H52F 109.5 . . ?
C63 S3 C66 88.94(15) . . ?
C65 S4 C68 90.51(15) . . ?
C59 N5 C60 118.0(3) . . ?
C64 N6 C62 106.6(3) . . ?
C64 N6 C82 119.4(3) . . ?
C62 N6 C82 129.9(3) . . ?
C54 C53 C58 119.3(3) . . ?
C54 C53 C59 123.4(3) . . ?
C58 C53 C59 116.9(3) . . ?
C53 C54 C55 120.5(3) . . ?
C53 C54 H54 119.7 . . ?
C55 C54 H54 119.7 . . ?
C56 C55 C54 120.5(4) . . ?
C56 C55 H55 119.7 . . ?
C54 C55 H55 119.7 . . ?
C57 C56 C55 117.5(3) . . ?
C57 C56 H56 121.3 . . ?
C55 C56 H56 121.3 . . ?
C56 C57 F4 119.6(3) . . ?
C56 C57 C58 123.9(4) . . ?
F4 C57 C58 116.4(4) . . ?
C57 C58 C53 118.3(4) . . ?
C57 C58 H58 120.9 . . ?
C53 C58 H58 120.9 . . ?
N5 C59 C59 120.73(17) . 2_656 ?
N5 C59 C53 113.4(3) . . ?
C59 C59 C53 125.79(17) 2_656 . ?
N5 C60 C60 120.85(17) . 2_656 ?
N5 C60 C61 120.8(3) . . ?
C60 C60 C61 118.36(17) 2_656 . ?
C63 C61 C60 129.1(3) . . ?
C63 C61 C62 106.8(3) . . ?
C60 C61 C62 124.1(3) . . ?
N6 C62 C61 108.7(2) . . ?
N6 C62 C62 133.74(16) . 2_656 ?
C61 C62 C62 117.42(17) . 2_656 ?
C64 C63 C61 107.3(3) . . ?
C64 C63 S3 114.1(2) . . ?
C61 C63 S3 138.6(3) . . ?
C63 C64 N6 110.5(3) . . ?
C63 C64 C65 112.7(3) . . ?
N6 C64 C65 136.8(3) . . ?
C66 C65 C64 110.6(3) . . ?
C66 C65 S4 112.6(2) . . ?
C64 C65 S4 136.6(3) . . ?
C67 C66 C65 114.0(3) . . ?
C67 C66 S3 132.3(3) . . ?
C65 C66 S3 113.6(2) . . ?
C66 C67 C68 110.7(3) . . ?
C66 C67 C94 122.7(3) . . ?
C68 C67 C94 126.6(3) . . ?
C67 C68 C69 122.0(3) . . ?
C67 C68 S4 112.2(2) . . ?
C69 C68 S4 125.8(3) . . ?
C70 C69 C68 133.9(3) . . ?
C70 C69 H69 113.1 . . ?
C68 C69 H69 113.1 . . ?
C69 C70 C78 126.7(3) . . ?
C69 C70 C71 126.4(3) . . ?
C78 C70 C71 106.9(3) . . ?
O2 C71 C70 127.5(3) . . ?
O2 C71 C72 124.9(3) . . ?
C70 C71 C72 107.6(3) . . ?
C73 C72 C77 123.3(3) . . ?
C73 C72 C71 127.4(3) . . ?
C77 C72 C71 109.2(3) . . ?
C74 C73 C72 116.6(4) . . ?
C74 C73 H73 121.7 . . ?
C72 C73 H73 121.7 . . ?
F5 C74 C73 120.5(4) . . ?
F5 C74 C75 118.8(4) . . ?
C73 C74 C75 120.7(4) . . ?
F6 C75 C76 119.9(4) . . ?
F6 C75 C74 117.1(4) . . ?
C76 C75 C74 123.0(3) . . ?
C75 C76 C77 116.9(3) . . ?
C75 C76 H76 121.6 . . ?
C77 C76 H76 121.6 . . ?
C72 C77 C76 119.4(3) . . ?
C72 C77 C78 109.0(3) . . ?
C76 C77 C78 131.5(3) . . ?
C79 C78 C70 128.0(3) . . ?
C79 C78 C77 124.8(3) . . ?
C70 C78 C77 107.2(3) . . ?
C78 C79 C81 125.0(3) . . ?
C78 C79 C80 121.9(4) . . ?
C81 C79 C80 113.1(3) . . ?
N7 C80 C79 179.0(5) . . ?
N8 C81 C79 177.5(4) . . ?
N6 C82 C83B 118.9(4) . . ?
N6 C82 C83A 113.3(3) . . ?
N6 C82 H82A 108.9 . . ?
C83A C82 H82A 108.9 . . ?
N6 C82 H82B 108.9 . . ?
C83A C82 H82B 108.9 . . ?
H82A C82 H82B 107.7 . . ?
N6 C82 H82C 107.6 . . ?
C83B C82 H82C 107.6 . . ?
N6 C82 H82D 107.6 . . ?
C83B C82 H82D 107.6 . . ?
H82C C82 H82D 107.0 . . ?
C82 C83A C84A 108.6(5) . . ?
C82 C83A C88A 115.5(7) . . ?
C84A C83A C88A 109.8(7) . . ?
C82 C83A H83A 107.6 . . ?
C84A C83A H83A 107.6 . . ?
C88A C83A H83A 107.6 . . ?
C82 C83B C84B 109.9(8) . . ?
C82 C83B C88B 107.2(8) . . ?
C84B C83B C88B 120.6(13) . . ?
C82 C83B H83B 106.1 . . ?
C84B C83B H83B 106.1 . . ?
C88B C83B H83B 106.1 . . ?
C85A C84A C83A 116.9(6) . . ?
C85A C84A H84A 108.1 . . ?
C83A C84A H84A 108.1 . . ?
C85A C84A H84B 108.1 . . ?
C83A C84A H84B 108.1 . . ?
H84A C84A H84B 107.3 . . ?
C85B C84B C83B 112.9(11) . . ?
C85B C84B H84C 109.0 . . ?
C83B C84B H84C 109.0 . . ?
C85B C84B H84D 109.0 . . ?
C83B C84B H84D 109.0 . . ?
H84C C84B H84D 107.8 . . ?
C84A C85A C86A 115.5(12) . . ?
C84A C85A H85A 108.4 . . ?
C86A C85A H85A 108.4 . . ?
C84A C85A H85B 108.4 . . ?
C86A C85A H85B 108.4 . . ?
H85A C85A H85B 107.5 . . ?
C84B C85B C86B 106.8(18) . . ?
C84B C85B H85C 110.4 . . ?
C86B C85B H85C 110.4 . . ?
C84B C85B H85D 110.4 . . ?
C86B C85B H85D 110.4 . . ?
H85C C85B H85D 108.6 . . ?
C87A C86A C85A 120.2(15) . . ?
C87A C86A H86A 107.3 . . ?
C85A C86A H86A 107.3 . . ?
C87A C86A H86B 107.3 . . ?
C85A C86A H86B 107.3 . . ?
H86A C86A H86B 106.9 . . ?
C87B C86B C85B 103(2) . . ?
C87B C86B H86C 111.1 . . ?
C85B C86B H86C 111.1 . . ?
C87B C86B H86D 111.1 . . ?
C85B C86B H86D 111.1 . . ?
H86C C86B H86D 109.1 . . ?
C86A C87A H87A 109.5 . . ?
C86A C87A H87B 109.5 . . ?
H87A C87A H87B 109.5 . . ?
C86A C87A H87C 109.5 . . ?
H87A C87A H87C 109.5 . . ?
H87B C87A H87C 109.5 . . ?
C86B C87B H87D 109.5 . . ?
C86B C87B H87E 109.5 . . ?
H87D C87B H87E 109.5 . . ?
C86B C87B H87F 109.5 . . ?
H87D C87B H87F 109.5 . . ?
H87E C87B H87F 109.5 . . ?
C83A C88A C89A 107.5(10) . . ?
C83A C88A H88A 110.2 . . ?
C89A C88A H88A 110.2 . . ?
C83A C88A H88B 110.2 . . ?
C89A C88A H88B 110.2 . . ?
H88A C88A H88B 108.5 . . ?
C89B C88B C83B 119.4(14) . . ?
C89B C88B H88C 107.5 . . ?
C83B C88B H88C 107.5 . . ?
C89B C88B H88D 107.5 . . ?
C83B C88B H88D 107.5 . . ?
H88C C88B H88D 107.0 . . ?
C90A C89A C88A 107.7(10) . . ?
C90A C89A H89A 110.2 . . ?
C88A C89A H89A 110.2 . . ?
C90A C89A H89B 110.2 . . ?
C88A C89A H89B 110.2 . . ?
H89A C89A H89B 108.5 . . ?
C88B C89B C90B 127.9(18) . . ?
C88B C89B H89C 105.3 . . ?
C90B C89B H89C 105.3 . . ?
C88B C89B H89D 105.3 . . ?
C90B C89B H89D 105.3 . . ?
H89C C89B H89D 106.0 . . ?
C91A C90A C89A 138.7(14) . . ?
C91A C90A H90A 102.4 . . ?
C89A C90A H90A 102.4 . . ?
C91A C90A H90B 102.4 . . ?
C89A C90A H90B 102.4 . . ?
H90A C90A H90B 104.9 . . ?
C91B C90B C89B 88.9(13) . . ?
C91B C90B H90C 113.8 . . ?
C89B C90B H90C 113.8 . . ?
C91B C90B H90D 113.8 . . ?
C89B C90B H90D 113.8 . . ?
H90C C90B H90D 111.1 . . ?
C90A C91A C92A 126.0(12) . . ?
C90A C91A H91A 105.8 . . ?
C92A C91A H91A 105.8 . . ?
C90A C91A H91B 105.8 . . ?
C92A C91A H91B 105.8 . . ?
H91A C91A H91B 106.2 . . ?
C90B C91B C92B 97.6(14) . . ?
C90B C91B H91C 112.2 . . ?
C92B C91B H91C 112.2 . . ?
C90B C91B H91D 112.2 . . ?
C92B C91B H91D 112.2 . . ?
H91C C91B H91D 109.8 . . ?
C93A C92A C91A 116.5(13) . . ?
C93A C92A H92A 108.2 . . ?
C91A C92A H92A 108.2 . . ?
C93A C92A H92B 108.2 . . ?
C91A C92A H92B 108.2 . . ?
H92A C92A H92B 107.3 . . ?
C93B C92B C91B 117.9(17) . . ?
C93B C92B H92C 107.8 . . ?
C91B C92B H92C 107.8 . . ?
C93B C92B H92D 107.8 . . ?
C91B C92B H92D 107.8 . . ?
H92C C92B H92D 107.2 . . ?
C92A C93A H93A 109.5 . . ?
C92A C93A H93B 109.5 . . ?
H93A C93A H93B 109.5 . . ?
C92A C93A H93C 109.5 . . ?
H93A C93A H93C 109.5 . . ?
H93B C93A H93C 109.5 . . ?
C92B C93B H93D 109.5 . . ?
C92B C93B H93E 109.5 . . ?
H93D C93B H93E 109.5 . . ?
C92B C93B H93F 109.5 . . ?
H93D C93B H93F 109.5 . . ?
H93E C93B H93F 109.5 . . ?
C67 C94 C95 112.9(3) . . ?
C67 C94 H94A 109.0 . . ?
C95 C94 H94A 109.0 . . ?
C67 C94 H94B 109.0 . . ?
C95 C94 H94B 109.0 . . ?
H94A C94 H94B 107.8 . . ?
C94 C95 C96 114.2(4) . . ?
C94 C95 H95A 108.7 . . ?
C96 C95 H95A 108.7 . . ?
C94 C95 H95B 108.7 . . ?
C96 C95 H95B 108.7 . . ?
H95A C95 H95B 107.6 . . ?
C97 C96 C95 113.6(4) . . ?
C97 C96 H96A 108.8 . . ?
C95 C96 H96A 108.8 . . ?
C97 C96 H96B 108.8 . . ?
C95 C96 H96B 108.8 . . ?
H96A C96 H96B 107.7 . . ?
C96 C97 C98 115.0(4) . . ?
C96 C97 H97A 108.5 . . ?
C98 C97 H97A 108.5 . . ?
C96 C97 H97B 108.5 . . ?
C98 C97 H97B 108.5 . . ?
H97A C97 H97B 107.5 . . ?
C99 C98 C97 113.3(4) . . ?
C99 C98 H98A 108.9 . . ?
C97 C98 H98A 108.9 . . ?
C99 C98 H98B 108.9 . . ?
C97 C98 H98B 108.9 . . ?
H98A C98 H98B 107.7 . . ?
C98 C99 C100 115.1(5) . . ?
C98 C99 H99A 108.5 . . ?
C100 C99 H99A 108.5 . . ?
C98 C99 H99B 108.5 . . ?
C100 C99 H99B 108.5 . . ?
H99A C99 H99B 107.5 . . ?
C101 C100 C99 113.2(5) . . ?
C101 C100 H10A 108.9 . . ?
C99 C100 H10A 108.9 . . ?
C101 C100 H10B 108.9 . . ?
C99 C100 H10B 108.9 . . ?
H10A C100 H10B 107.8 . . ?
C100 C101 C102 117.1(5) . . ?
C100 C101 H10C 108.0 . . ?
C102 C101 H10C 108.0 . . ?
C100 C101 H10D 108.0 . . ?
C102 C101 H10D 108.0 . . ?
H10C C101 H10D 107.3 . . ?
C101 C102 C103 114.0(5) . . ?
C101 C102 H10E 108.8 . . ?
C103 C102 H10E 108.8 . . ?
C101 C102 H10F 108.8 . . ?
C103 C102 H10F 108.8 . . ?
H10E C102 H10F 107.6 . . ?
C104 C103 C102 115.4(7) . . ?
C104 C103 H10G 108.4 . . ?
C102 C103 H10G 108.4 . . ?
C104 C103 H10H 108.4 . . ?
C102 C103 H10H 108.4 . . ?
H10G C103 H10H 107.5 . . ?
C103 C104 H10I 109.5 . . ?
C103 C104 H10J 109.5 . . ?
H10I C104 H10J 109.5 . . ?
C103 C104 H10K 109.5 . . ?
H10I C104 H10K 109.5 . . ?
H10J C104 H10K 109.5 . . ?

loop_
_geom_bond_atom_site_label_1
_geom_bond_atom_site_label_2
_geom_bond_distance
_geom_bond_site_symmetry_2
_geom_bond_publ_flag
Cl1 C105 1.752(6) . ?
Cl2 C105 1.724(6) . ?
Cl3 C105 1.730(6) . ?
C105 H105 1.0000 . ?
S1 C12 1.738(3) . ?
S1 C14 1.762(3) . ?
S2 C13 1.711(3) . ?
S2 C16 1.771(3) . ?
F1A C5A 1.322(6) . ?
F1B C5B 1.303(13) . ?
F2 C22 1.347(5) . ?
F3 C23 1.343(4) . ?
O1 C19 1.221(4) . ?
N1 C7 1.334(4) . ?
N1 C8 1.348(4) . ?
N2 C11 1.395(4) . ?
N2 C10 1.400(4) . ?
N2 C30 1.473(4) . ?
N3 C28 1.148(5) . ?
N4 C29 1.151(5) . ?
C1A C2A 1.3900 . ?
C1A C6A 1.3900 . ?
C1A C7 1.497(6) . ?
C2A C3A 1.3900 . ?
C2A H2A 0.9500 . ?
C3A C4A 1.3900 . ?
C3A H3A 0.9500 . ?
C4A C5A 1.3900 . ?
C4A H4A 0.9500 . ?
C5A C6A 1.3900 . ?
C6A H6A 0.9500 . ?
C1B C2B 1.3900 . ?
C1B C6B 1.3900 . ?
C1B C7 1.476(11) . ?
C2B C3B 1.3900 . ?
C2B H2B 0.9500 . ?
C3B C4B 1.3900 . ?
C3B H3B 0.9500 . ?
C4B C5B 1.3900 . ?
C4B H4B 0.9500 . ?
C5B C6B 1.3900 . ?
C6B H6B 0.9500 . ?
C7 C7 1.446(6) 2_655 ?
C8 C8 1.404(6) 2_655 ?
C8 C9 1.429(4) . ?
C9 C12 1.419(4) . ?
C9 C10 1.424(4) . ?
C10 C10 1.436(5) 2_655 ?
C11 C12 1.384(4) . ?
C11 C13 1.416(4) . ?
C13 C14 1.401(4) . ?
C14 C15 1.406(4) . ?
C15 C16 1.404(5) . ?
C15 C42A 1.514(7) . ?
C15 C42B 1.538(13) . ?
C16 C17 1.425(4) . ?
C17 C18 1.373(5) . ?
C17 H17 0.9500 . ?
C18 C26 1.468(4) . ?
C18 C19 1.481(5) . ?
C19 C20 1.471(5) . ?
C20 C21 1.386(5) . ?
C20 C25 1.392(5) . ?
C21 C22 1.371(5) . ?
C21 H21 0.9500 . ?
C22 C23 1.394(6) . ?
C23 C24 1.375(6) . ?
C24 C25 1.404(5) . ?
C24 H24 0.9500 . ?
C25 C26 1.500(5) . ?
C26 C27 1.364(5) . ?
C27 C28 1.436(5) . ?
C27 C29 1.440(6) . ?
C30 C31 1.535(5) . ?
C30 H30A 0.9900 . ?
C30 H30B 0.9900 . ?
C31 C32A 1.534(14) . ?
C31 C36A 1.536(15) . ?
C31 C32B 1.541(15) . ?
C31 C36B 1.543(15) . ?
C31 H31 1.0000 . ?
C31 H31A 1.0000 . ?
C32A C33A 1.525(15) . ?
C32A H32A 0.9900 . ?
C32A H32B 0.9900 . ?
C32B C33B 1.520(15) . ?
C32B H32C 0.9900 . ?
C32B H32D 0.9900 . ?
C33A C34A 1.536(15) . ?
C33A H33A 0.9900 . ?
C33A H33B 0.9900 . ?
C33B C34B 1.516(17) . ?
C33B H33C 0.9900 . ?
C33B H33D 0.9900 . ?
C34A C35A 1.497(14) . ?
C34A H34A 0.9900 . ?
C34A H34B 0.9900 . ?
C34B C35B 1.515(17) . ?
C34B H34C 0.9900 . ?
C34B H34D 0.9900 . ?
C35A H35A 0.9800 . ?
C35A H35B 0.9800 . ?
C35A H35C 0.9800 . ?
C35B H35D 0.9800 . ?
C35B H35E 0.9800 . ?
C35B H35F 0.9800 . ?
C36A C37A 1.531(15) . ?
C36A H36A 0.9900 . ?
C36A H36B 0.9900 . ?
C36B C37B 1.510(16) . ?
C36B H36C 0.9900 . ?
C36B H36D 0.9900 . ?
C37A C38A 1.522(16) . ?
C37A H37A 0.9900 . ?
C37A H37B 0.9900 . ?
C37B C38B 1.541(15) . ?
C37B H37C 0.9900 . ?
C37B H37D 0.9900 . ?
C38A C39A 1.508(16) . ?
C38A H38A 0.9900 . ?
C38A H38B 0.9900 . ?
C38B C39B 1.483(14) . ?
C38B H38C 0.9900 . ?
C38B H38D 0.9900 . ?
C39A C40A 1.477(19) . ?
C39A H39A 0.9900 . ?
C39A H39B 0.9900 . ?
C39B C40B 1.580(15) . ?
C39B H39C 0.9900 . ?
C39B H39D 0.9900 . ?
C40A C41A 1.524(15) . ?
C40A H40A 0.9900 . ?
C40A H40B 0.9900 . ?
C40B C41B 1.415(14) . ?
C40B H40C 0.9900 . ?
C40B H40D 0.9900 . ?
C41A H41A 0.9800 . ?
C41A H41B 0.9800 . ?
C41A H41C 0.9800 . ?
C41B H41D 0.9800 . ?
C41B H41E 0.9800 . ?
C41B H41F 0.9800 . ?
C42A C43A 1.530(9) . ?
C42A H42A 0.9900 . ?
C42A H42B 0.9900 . ?
C42B C43B 1.498(16) . ?
C42B H42C 0.9900 . ?
C42B H42D 0.9900 . ?
C43A C44A 1.509(10) . ?
C43A H43A 0.9900 . ?
C43A H43B 0.9900 . ?
C43B C44B 1.496(16) . ?
C43B H43C 0.9900 . ?
C43B H43D 0.9900 . ?
C44A C45A 1.531(10) . ?
C44A H44A 0.9900 . ?
C44A H44B 0.9900 . ?
C44B C45B 1.531(16) . ?
C44B H44C 0.9900 . ?
C44B H44D 0.9900 . ?
C45A C46A 1.545(11) . ?
C45A H45A 0.9900 . ?
C45A H45B 0.9900 . ?
C45B C46B 1.516(15) . ?
C45B H45C 0.9900 . ?
C45B H45D 0.9900 . ?
C46A C47A 1.502(11) . ?
C46A H46A 0.9900 . ?
C46A H46B 0.9900 . ?
C46B C47B 1.532(16) . ?
C46B H46C 0.9900 . ?
C46B H46D 0.9900 . ?
C47A C48A 1.511(12) . ?
C47A H47A 0.9900 . ?
C47A H47B 0.9900 . ?
C47B C48B 1.501(16) . ?
C47B H47C 0.9900 . ?
C47B H47D 0.9900 . ?
C48A C49A 1.492(13) . ?
C48A H48A 0.9900 . ?
C48A H48B 0.9900 . ?
C48B C49B 1.505(17) . ?
C48B H48C 0.9900 . ?
C48B H48D 0.9900 . ?
C49A C50A 1.502(13) . ?
C49A H49A 0.9900 . ?
C49A H49B 0.9900 . ?
C49B C50B 1.534(18) . ?
C49B H49C 0.9900 . ?
C49B H49D 0.9900 . ?
C50A C51A 1.473(15) . ?
C50A H50A 0.9900 . ?
C50A H50B 0.9900 . ?
C50B C51B 1.516(19) . ?
C50B H50C 0.9900 . ?
C50B H50D 0.9900 . ?
C51A C52A 1.559(15) . ?
C51A H51A 0.9900 . ?
C51A H51B 0.9900 . ?
C51B C52B 1.569(19) . ?
C51B H51C 0.9900 . ?
C51B H51D 0.9900 . ?
C52A H52A 0.9800 . ?
C52A H52B 0.9800 . ?
C52A H52C 0.9800 . ?
C52B H52D 0.9800 . ?
C52B H52E 0.9800 . ?
C52B H52F 0.9800 . ?
S3 C63 1.734(3) . ?
S3 C66 1.754(3) . ?
S4 C65 1.714(3) . ?
S4 C68 1.771(3) . ?
F4 C57 1.375(4) . ?
F5 C74 1.348(5) . ?
F6 C75 1.348(4) . ?
O2 C71 1.227(4) . ?
N5 C59 1.331(4) . ?
N5 C60 1.352(4) . ?
N6 C64 1.392(4) . ?
N6 C62 1.396(4) . ?
N6 C82 1.475(4) . ?
N7 C80 1.146(5) . ?
N8 C81 1.145(6) . ?
C53 C54 1.383(5) . ?
C53 C58 1.400(5) . ?
C53 C59 1.501(4) . ?
C54 C55 1.396(5) . ?
C54 H54 0.9500 . ?
C55 C56 1.394(6) . ?
C55 H55 0.9500 . ?
C56 C57 1.361(6) . ?
C56 H56 0.9500 . ?
C57 C58 1.382(5) . ?
C58 H58 0.9500 . ?
C59 C59 1.430(6) 2_656 ?
C60 C60 1.404(6) 2_656 ?
C60 C61 1.423(4) . ?
C61 C63 1.412(4) . ?
C61 C62 1.424(4) . ?
C62 C62 1.446(6) 2_656 ?
C63 C64 1.384(5) . ?
C64 C65 1.414(4) . ?
C65 C66 1.406(4) . ?
C66 C67 1.403(4) . ?
C67 C68 1.416(5) . ?
C67 C94 1.507(5) . ?
C68 C69 1.423(4) . ?
C69 C70 1.373(5) . ?
C69 H69 0.9500 . ?
C70 C78 1.470(4) . ?
C70 C71 1.475(5) . ?
C71 C72 1.477(5) . ?
C72 C73 1.384(5) . ?
C72 C77 1.393(5) . ?
C73 C74 1.376(5) . ?
C73 H73 0.9500 . ?
C74 C75 1.392(6) . ?
C75 C76 1.373(6) . ?
C76 C77 1.401(5) . ?
C76 H76 0.9500 . ?
C77 C78 1.491(5) . ?
C78 C79 1.370(5) . ?
C79 C81 1.429(6) . ?
C79 C80 1.442(5) . ?
C82 C83B 1.496(9) . ?
C82 C83A 1.520(7) . ?
C82 H82A 0.9900 . ?
C82 H82B 0.9900 . ?
C82 H82C 0.9900 . ?
C82 H82D 0.9900 . ?
C83A C84A 1.541(8) . ?
C83A C88A 1.558(11) . ?
C83A H83A 1.0000 . ?
C83B C84B 1.527(12) . ?
C83B C88B 1.610(14) . ?
C83B H83B 1.0000 . ?
C84A C85A 1.525(8) . ?
C84A H84A 0.9900 . ?
C84A H84B 0.9900 . ?
C84B C85B 1.503(12) . ?
C84B H84C 0.9900 . ?
C84B H84D 0.9900 . ?
C85A C86A 1.541(12) . ?
C85A H85A 0.9900 . ?
C85A H85B 0.9900 . ?
C85B C86B 1.544(19) . ?
C85B H85C 0.9900 . ?
C85B H85D 0.9900 . ?
C86A C87A 1.524(13) . ?
C86A H86A 0.9900 . ?
C86A H86B 0.9900 . ?
C86B C87B 1.499(18) . ?
C86B H86C 0.9900 . ?
C86B H86D 0.9900 . ?
C87A H87A 0.9800 . ?
C87A H87B 0.9800 . ?
C87A H87C 0.9800 . ?
C87B H87D 0.9800 . ?
C87B H87E 0.9800 . ?
C87B H87F 0.9800 . ?
C88A C89A 1.561(13) . ?
C88A H88A 0.9900 . ?
C88A H88B 0.9900 . ?
C88B C89B 1.457(16) . ?
C88B H88C 0.9900 . ?
C88B H88D 0.9900 . ?
C89A C90A 1.520(13) . ?
C89A H89A 0.9900 . ?
C89A H89B 0.9900 . ?
C89B C90B 1.520(16) . ?
C89B H89C 0.9900 . ?
C89B H89D 0.9900 . ?
C90A C91A 1.398(12) . ?
C90A H90A 0.9900 . ?
C90A H90B 0.9900 . ?
C90B C91B 1.488(17) . ?
C90B H90C 0.9900 . ?
C90B H90D 0.9900 . ?
C91A C92A 1.475(13) . ?
C91A H91A 0.9900 . ?
C91A H91B 0.9900 . ?
C91B C92B 1.514(16) . ?
C91B H91C 0.9900 . ?
C91B H91D 0.9900 . ?
C92A C93A 1.426(13) . ?
C92A H92A 0.9900 . ?
C92A H92B 0.9900 . ?
C92B C93B 1.438(16) . ?
C92B H92C 0.9900 . ?
C92B H92D 0.9900 . ?
C93A H93A 0.9800 . ?
C93A H93B 0.9800 . ?
C93A H93C 0.9800 . ?
C93B H93D 0.9800 . ?
C93B H93E 0.9800 . ?
C93B H93F 0.9800 . ?
C94 C95 1.516(6) . ?
C94 H94A 0.9900 . ?
C94 H94B 0.9900 . ?
C95 C96 1.521(6) . ?
C95 H95A 0.9900 . ?
C95 H95B 0.9900 . ?
C96 C97 1.518(7) . ?
C96 H96A 0.9900 . ?
C96 H96B 0.9900 . ?
C97 C98 1.539(7) . ?
C97 H97A 0.9900 . ?
C97 H97B 0.9900 . ?
C98 C99 1.500(7) . ?
C98 H98A 0.9900 . ?
C98 H98B 0.9900 . ?
C99 C100 1.529(7) . ?
C99 H99A 0.9900 . ?
C99 H99B 0.9900 . ?
C100 C101 1.495(8) . ?
C100 H10A 0.9900 . ?
C100 H10B 0.9900 . ?
C101 C102 1.498(7) . ?
C101 H10C 0.9900 . ?
C101 H10D 0.9900 . ?
C102 C103 1.520(8) . ?
C102 H10E 0.9900 . ?
C102 H10F 0.9900 . ?
C103 C104 1.459(9) . ?
C103 H10G 0.9900 . ?
C103 H10H 0.9900 . ?
C104 H10I 0.9800 . ?
C104 H10J 0.9800 . ?
C104 H10K 0.9800 . ?

loop_
_geom_torsion_atom_site_label_1
_geom_torsion_atom_site_label_2
_geom_torsion_atom_site_label_3
_geom_torsion_atom_site_label_4
_geom_torsion
_geom_torsion_site_symmetry_1
_geom_torsion_site_symmetry_2
_geom_torsion_site_symmetry_3
_geom_torsion_site_symmetry_4
_geom_torsion_publ_flag
C6A C1A C2A C3A 0.0 . . . . ?
C7 C1A C2A C3A -173.2(7) . . . . ?
C1A C2A C3A C4A 0.0 . . . . ?
C2A C3A C4A C5A 0.0 . . . . ?
C3A C4A C5A F1A 179.8(7) . . . . ?
C3A C4A C5A C6A 0.0 . . . . ?
F1A C5A C6A C1A -179.8(7) . . . . ?
C4A C5A C6A C1A 0.0 . . . . ?
C2A C1A C6A C5A 0.0 . . . . ?
C7 C1A C6A C5A 173.7(7) . . . . ?
C6B C1B C2B C3B 0.0 . . . . ?
C7 C1B C2B C3B -176.9(13) . . . . ?
C1B C2B C3B C4B 0.0 . . . . ?
C2B C3B C4B C5B 0.0 . . . . ?
C3B C4B C5B F1B 176.6(14) . . . . ?
C3B C4B C5B C6B 0.0 . . . . ?
F1B C5B C6B C1B -176.7(14) . . . . ?
C4B C5B C6B C1B 0.0 . . . . ?
C2B C1B C6B C5B 0.0 . . . . ?
C7 C1B C6B C5B 176.9(14) . . . . ?
C8 N1 C7 C7 2.0(6) . . . 2_655 ?
C8 N1 C7 C1B -176.8(10) . . . . ?
C8 N1 C7 C1A -176.5(5) . . . . ?
C2B C1B C7 N1 121.5(10) . . . . ?
C6B C1B C7 N1 -55.5(11) . . . . ?
C2B C1B C7 C7 -57.3(13) . . . 2_655 ?
C6B C1B C7 C7 125.8(9) . . . 2_655 ?
C2A C1A C7 N1 139.3(5) . . . . ?
C6A C1A C7 N1 -34.2(7) . . . . ?
C2A C1A C7 C7 -39.1(8) . . . 2_655 ?
C6A C1A C7 C7 147.4(5) . . . 2_655 ?
C7 N1 C8 C8 1.8(6) . . . 2_655 ?
C7 N1 C8 C9 -179.9(3) . . . . ?
N1 C8 C9 C12 1.2(6) . . . . ?
C8 C8 C9 C12 179.6(4) 2_655 . . . ?
N1 C8 C9 C10 -178.1(3) . . . . ?
C8 C8 C9 C10 0.2(6) 2_655 . . . ?
C11 N2 C10 C9 0.5(3) . . . . ?
C30 N2 C10 C9 152.6(3) . . . . ?
C11 N2 C10 C10 177.8(5) . . . 2_655 ?
C30 N2 C10 C10 -30.1(7) . . . 2_655 ?
C12 C9 C10 N2 -1.3(4) . . . . ?
C8 C9 C10 N2 178.2(3) . . . . ?
C12 C9 C10 C10 -179.1(4) . . . 2_655 ?
C8 C9 C10 C10 0.4(6) . . . 2_655 ?
C10 N2 C11 C12 0.5(4) . . . . ?
C30 N2 C11 C12 -154.9(3) . . . . ?
C10 N2 C11 C13 -177.7(4) . . . . ?
C30 N2 C11 C13 27.0(6) . . . . ?
N2 C11 C12 C9 -1.3(4) . . . . ?
C13 C11 C12 C9 177.3(3) . . . . ?
N2 C11 C12 S1 178.5(2) . . . . ?
C13 C11 C12 S1 -2.9(4) . . . . ?
C10 C9 C12 C11 1.5(4) . . . . ?
C8 C9 C12 C11 -177.9(3) . . . . ?
C10 C9 C12 S1 -178.2(3) . . . . ?
C8 C9 C12 S1 2.4(6) . . . . ?
C14 S1 C12 C11 2.4(3) . . . . ?
C14 S1 C12 C9 -177.9(4) . . . . ?
C12 C11 C13 C14 1.8(4) . . . . ?
N2 C11 C13 C14 179.9(4) . . . . ?
C12 C11 C13 S2 -174.0(3) . . . . ?
N2 C11 C13 S2 4.1(7) . . . . ?
C16 S2 C13 C14 1.6(3) . . . . ?
C16 S2 C13 C11 177.3(4) . . . . ?
C11 C13 C14 C15 -178.2(3) . . . . ?
S2 C13 C14 C15 -1.3(4) . . . . ?
C11 C13 C14 S1 0.0(4) . . . . ?
S2 C13 C14 S1 176.85(18) . . . . ?
C12 S1 C14 C13 -1.3(3) . . . . ?
C12 S1 C14 C15 176.4(4) . . . . ?
C13 C14 C15 C16 0.2(5) . . . . ?
S1 C14 C15 C16 -177.5(3) . . . . ?
C13 C14 C15 C42A 175.2(5) . . . . ?
S1 C14 C15 C42A -2.5(7) . . . . ?
C13 C14 C15 C42B -167.8(9) . . . . ?
S1 C14 C15 C42B 14.5(10) . . . . ?
C14 C15 C16 C17 -179.1(3) . . . . ?
C42A C15 C16 C17 5.9(7) . . . . ?
C42B C15 C16 C17 -11.9(10) . . . . ?
C14 C15 C16 S2 1.0(4) . . . . ?
C42A C15 C16 S2 -174.0(4) . . . . ?
C42B C15 C16 S2 168.2(9) . . . . ?
C13 S2 C16 C15 -1.5(3) . . . . ?
C13 S2 C16 C17 178.6(3) . . . . ?
C15 C16 C17 C18 179.8(4) . . . . ?
S2 C16 C17 C18 -0.4(6) . . . . ?
C16 C17 C18 C26 -176.5(4) . . . . ?
C16 C17 C18 C19 2.5(7) . . . . ?
C17 C18 C19 O1 3.6(7) . . . . ?
C26 C18 C19 O1 -177.2(4) . . . . ?
C17 C18 C19 C20 -177.4(4) . . . . ?
C26 C18 C19 C20 1.8(4) . . . . ?
O1 C19 C20 C21 1.7(7) . . . . ?
C18 C19 C20 C21 -177.4(4) . . . . ?
O1 C19 C20 C25 179.5(4) . . . . ?
C18 C19 C20 C25 0.5(4) . . . . ?
C25 C20 C21 C22 1.5(6) . . . . ?
C19 C20 C21 C22 179.0(4) . . . . ?
C20 C21 C22 F2 -179.6(4) . . . . ?
C20 C21 C22 C23 0.1(6) . . . . ?
F2 C22 C23 F3 -1.7(6) . . . . ?
C21 C22 C23 F3 178.6(4) . . . . ?
F2 C22 C23 C24 178.5(4) . . . . ?
C21 C22 C23 C24 -1.2(7) . . . . ?
F3 C23 C24 C25 -179.2(3) . . . . ?
C22 C23 C24 C25 0.7(6) . . . . ?
C21 C20 C25 C24 -2.0(6) . . . . ?
C19 C20 C25 C24 -179.9(3) . . . . ?
C21 C20 C25 C26 175.4(4) . . . . ?
C19 C20 C25 C26 -2.5(4) . . . . ?
C23 C24 C25 C20 0.9(6) . . . . ?
C23 C24 C25 C26 -175.8(4) . . . . ?
C17 C18 C26 C27 -6.4(7) . . . . ?
C19 C18 C26 C27 174.4(4) . . . . ?
C17 C18 C26 C25 175.9(4) . . . . ?
C19 C18 C26 C25 -3.2(4) . . . . ?
C20 C25 C26 C27 -174.2(4) . . . . ?
C24 C25 C26 C27 2.8(7) . . . . ?
C20 C25 C26 C18 3.6(4) . . . . ?
C24 C25 C26 C18 -179.4(4) . . . . ?
C18 C26 C27 C28 178.9(4) . . . . ?
C25 C26 C27 C28 -3.8(6) . . . . ?
C18 C26 C27 C29 -4.3(7) . . . . ?
C25 C26 C27 C29 173.0(4) . . . . ?
C11 N2 C30 C31 97.6(3) . . . . ?
C10 N2 C30 C31 -51.4(4) . . . . ?
N2 C30 C31 C32A -47.1(14) . . . . ?
N2 C30 C31 C36A -175(3) . . . . ?
N2 C30 C31 C32B -180(3) . . . . ?
N2 C30 C31 C36B -53.2(15) . . . . ?
C30 C31 C32A C33A -67(4) . . . . ?
C36A C31 C32A C33A 58(5) . . . . ?
C30 C31 C32B C33B -174(4) . . . . ?
C36B C31 C32B C33B 60(6) . . . . ?
C31 C32A C33A C34A 166(3) . . . . ?
C31 C32B C33B C34B -177(4) . . . . ?
C32A C33A C34A C35A 179(3) . . . . ?
C32B C33B C34B C35B -179(5) . . . . ?
C32A C31 C36A C37A 56(5) . . . . ?
C30 C31 C36A C37A -177(3) . . . . ?
C30 C31 C36B C37B -74(5) . . . . ?
C32B C31 C36B C37B 49(6) . . . . ?
C31 C36A C37A C38A 165(4) . . . . ?
C31 C36B C37B C38B 159(4) . . . . ?
C36A C37A C38A C39A 173(4) . . . . ?
C36B C37B C38B C39B -180(4) . . . . ?
C37A C38A C39A C40A -169(4) . . . . ?
C37B C38B C39B C40B -167(2) . . . . ?
C38A C39A C40A C41A -85(4) . . . . ?
C38B C39B C40B C41B -30(2) . . . . ?
C16 C15 C42A C43A -87.4(10) . . . . ?
C14 C15 C42A C43A 98.2(9) . . . . ?
C16 C15 C42B C43B -86(3) . . . . ?
C14 C15 C42B C43B 80(3) . . . . ?
C15 C42A C43A C44A -173.2(8) . . . . ?
C15 C42B C43B C44B 178(2) . . . . ?
C42A C43A C44A C45A 177.1(10) . . . . ?
C42B C43B C44B C45B 171(2) . . . . ?
C43A C44A C45A C46A -177.4(9) . . . . ?
C43B C44B C45B C46B 169.4(19) . . . . ?
C44A C45A C46A C47A 177.3(10) . . . . ?
C44B C45B C46B C47B 63(3) . . . . ?
C45A C46A C47A C48A -179.9(10) . . . . ?
C45B C46B C47B C48B 162(2) . . . . ?
C46A C47A C48A C49A 76.8(14) . . . . ?
C46B C47B C48B C49B 173(2) . . . . ?
C47A C48A C49A C50A 176.9(12) . . . . ?
C47B C48B C49B C50B 163(3) . . . . ?
C48A C49A C50A C51A -172.1(14) . . . . ?
C48B C49B C50B C51B -179(3) . . . . ?
C49A C50A C51A C52A -177.9(14) . . . . ?
C49B C50B C51B C52B 178(3) . . . . ?
C58 C53 C54 C55 0.6(6) . . . . ?
C59 C53 C54 C55 173.8(4) . . . . ?
C53 C54 C55 C56 -0.3(6) . . . . ?
C54 C55 C56 C57 0.3(7) . . . . ?
C55 C56 C57 F4 -178.9(4) . . . . ?
C55 C56 C57 C58 -0.6(7) . . . . ?
C56 C57 C58 C53 0.9(6) . . . . ?
F4 C57 C58 C53 179.2(3) . . . . ?
C54 C53 C58 C57 -0.9(6) . . . . ?
C59 C53 C58 C57 -174.5(3) . . . . ?
C60 N5 C59 C59 -4.2(6) . . . 2_656 ?
C60 N5 C59 C53 173.2(3) . . . . ?
C54 C53 C59 N5 -141.1(4) . . . . ?
C58 C53 C59 N5 32.3(5) . . . . ?
C54 C53 C59 C59 36.2(7) . . . 2_656 ?
C58 C53 C59 C59 -150.4(5) . . . 2_656 ?
C59 N5 C60 C60 -3.7(6) . . . 2_656 ?
C59 N5 C60 C61 177.6(3) . . . . ?
N5 C60 C61 C63 -3.8(6) . . . . ?
C60 C60 C61 C63 177.4(4) 2_656 . . . ?
N5 C60 C61 C62 175.5(4) . . . . ?
C60 C60 C61 C62 -3.3(7) 2_656 . . . ?
C64 N6 C62 C61 -1.0(4) . . . . ?
C82 N6 C62 C61 -157.3(4) . . . . ?
C64 N6 C62 C62 -177.0(5) . . . 2_656 ?
C82 N6 C62 C62 26.7(8) . . . 2_656 ?
C63 C61 C62 N6 1.1(4) . . . . ?
C60 C61 C62 N6 -178.3(3) . . . . ?
C63 C61 C62 C62 177.9(4) . . . 2_656 ?
C60 C61 C62 C62 -1.6(6) . . . 2_656 ?
C60 C61 C63 C64 178.6(4) . . . . ?
C62 C61 C63 C64 -0.8(4) . . . . ?
C60 C61 C63 S3 -3.2(7) . . . . ?
C62 C61 C63 S3 177.4(4) . . . . ?
C66 S3 C63 C64 -1.7(3) . . . . ?
C66 S3 C63 C61 -179.8(5) . . . . ?
C61 C63 C64 N6 0.2(4) . . . . ?
S3 C63 C64 N6 -178.5(3) . . . . ?
C61 C63 C64 C65 -179.1(3) . . . . ?
S3 C63 C64 C65 2.2(4) . . . . ?
C62 N6 C64 C63 0.5(4) . . . . ?
C82 N6 C64 C63 159.8(3) . . . . ?
C62 N6 C64 C65 179.6(4) . . . . ?
C82 N6 C64 C65 -21.1(6) . . . . ?
C63 C64 C65 C66 -1.6(5) . . . . ?
N6 C64 C65 C66 179.4(4) . . . . ?
C63 C64 C65 S4 173.8(3) . . . . ?
N6 C64 C65 S4 -5.3(8) . . . . ?
C68 S4 C65 C66 -1.2(3) . . . . ?
C68 S4 C65 C64 -176.5(4) . . . . ?
C64 C65 C66 C67 177.9(3) . . . . ?
S4 C65 C66 C67 1.3(4) . . . . ?
C64 C65 C66 S3 0.3(4) . . . . ?
S4 C65 C66 S3 -176.3(2) . . . . ?
C63 S3 C66 C67 -176.2(4) . . . . ?
C63 S3 C66 C65 0.8(3) . . . . ?
C65 C66 C67 C68 -0.7(5) . . . . ?
S3 C66 C67 C68 176.3(3) . . . . ?
C65 C66 C67 C94 176.8(3) . . . . ?
S3 C66 C67 C94 -6.2(6) . . . . ?
C66 C67 C68 C69 -180.0(3) . . . . ?
C94 C67 C68 C69 2.7(6) . . . . ?
C66 C67 C68 S4 -0.2(4) . . . . ?
C94 C67 C68 S4 -177.6(3) . . . . ?
C65 S4 C68 C67 0.8(3) . . . . ?
C65 S4 C68 C69 -179.4(4) . . . . ?
C67 C68 C69 C70 177.9(4) . . . . ?
S4 C68 C69 C70 -1.9(7) . . . . ?
C68 C69 C70 C78 178.5(4) . . . . ?
C68 C69 C70 C71 -3.3(7) . . . . ?
C69 C70 C71 O2 1.0(7) . . . . ?
C78 C70 C71 O2 179.5(4) . . . . ?
C69 C70 C71 C72 -178.6(4) . . . . ?
C78 C70 C71 C72 -0.1(4) . . . . ?
O2 C71 C72 C73 -3.9(7) . . . . ?
C70 C71 C72 C73 175.7(4) . . . . ?
O2 C71 C72 C77 178.8(4) . . . . ?
C70 C71 C72 C77 -1.6(4) . . . . ?
C77 C72 C73 C74 -1.3(6) . . . . ?
C71 C72 C73 C74 -178.3(4) . . . . ?
C72 C73 C74 F5 179.3(4) . . . . ?
C72 C73 C74 C75 -1.4(6) . . . . ?
F5 C74 C75 F6 2.0(6) . . . . ?
C73 C74 C75 F6 -177.3(4) . . . . ?
F5 C74 C75 C76 -178.4(4) . . . . ?
C73 C74 C75 C76 2.3(7) . . . . ?
F6 C75 C76 C77 179.1(3) . . . . ?
C74 C75 C76 C77 -0.5(6) . . . . ?
C73 C72 C77 C76 3.1(6) . . . . ?
C71 C72 C77 C76 -179.4(3) . . . . ?
C73 C72 C77 C78 -174.8(4) . . . . ?
C71 C72 C77 C78 2.7(4) . . . . ?
C75 C76 C77 C72 -2.2(6) . . . . ?
C75 C76 C77 C78 175.3(4) . . . . ?
C69 C70 C78 C79 3.1(7) . . . . ?
C71 C70 C78 C79 -175.4(4) . . . . ?
C69 C70 C78 C77 -179.9(4) . . . . ?
C71 C70 C78 C77 1.6(4) . . . . ?
C72 C77 C78 C79 174.5(4) . . . . ?
C76 C77 C78 C79 -3.2(7) . . . . ?
C72 C77 C78 C70 -2.7(4) . . . . ?
C76 C77 C78 C70 179.7(4) . . . . ?
C70 C78 C79 C81 3.4(7) . . . . ?
C77 C78 C79 C81 -173.1(4) . . . . ?
C70 C78 C79 C80 -178.4(4) . . . . ?
C77 C78 C79 C80 5.0(6) . . . . ?
C64 N6 C82 C83B -54.8(6) . . . . ?
C62 N6 C82 C83B 98.9(6) . . . . ?
C64 N6 C82 C83A -96.8(4) . . . . ?
C62 N6 C82 C83A 56.9(5) . . . . ?
N6 C82 C83A C84A 178.3(4) . . . . ?
N6 C82 C83A C88A 54.6(6) . . . . ?
N6 C82 C83B C84B -175.3(7) . . . . ?
N6 C82 C83B C88B -42.5(13) . . . . ?
C82 C83A C84A C85A -78.7(8) . . . . ?
C88A C83A C84A C85A 48.4(9) . . . . ?
C82 C83B C84B C85B -136.5(13) . . . . ?
C88B C83B C84B C85B 98.0(16) . . . . ?
C83A C84A C85A C86A -177(5) . . . . ?
C83B C84B C85B C86B -175(7) . . . . ?
C84A C85A C86A C87A 173(6) . . . . ?
C84B C85B C86B C87B -174(7) . . . . ?
C82 C83A C88A C89A -178.4(7) . . . . ?
C84A C83A C88A C89A 58.5(9) . . . . ?
C82 C83B C88B C89B 173.9(19) . . . . ?
C84B C83B C88B C89B -59(3) . . . . ?
C83A C88A C89A C90A 169.0(9) . . . . ?
C83B C88B C89B C90B -122(3) . . . . ?
C88A C89A C90A C91A 138.3(16) . . . . ?
C88B C89B C90B C91B 152(2) . . . . ?
C89A C90A C91A C92A -61(3) . . . . ?
C89B C90B C91B C92B 161.7(17) . . . . ?
C90A C91A C92A C93A -91.3(19) . . . . ?
C90B C91B C92B C93B 128(2) . . . . ?
C66 C67 C94 C95 -95.9(5) . . . . ?
C68 C67 C94 C95 81.2(5) . . . . ?
C67 C94 C95 C96 162.2(4) . . . . ?
C94 C95 C96 C97 -76.6(6) . . . . ?
C95 C96 C97 C98 -166.0(5) . . . . ?
C96 C97 C98 C99 176.4(5) . . . . ?
C97 C98 C99 C100 174.9(4) . . . . ?
C98 C99 C100 C101 179.9(5) . . . . ?
C99 C100 C101 C102 172.8(5) . . . . ?
C100 C101 C102 C103 -177.8(5) . . . . ?
C101 C102 C103 C104 176.1(6) . . . . ?
